data_7030116
loop_
_publ_author_name
'Zhou, Jian'
'Hu, Feilong'
'An, Litao'
'Liu, Xing'
'Meng, Chang-yu'

_publ_section_title
;
 Novel lanthanoid thioantimonates: the first coexistence of different
 types of thioantimonate anions in the same framework.
;
_journal_issue 38
_journal_name_full 'Dalton transactions (Cambridge, England : 2003)'
_journal_page_first 11760
_journal_page_last 11764
_journal_paper_doi 10.1039/c2dt31005h
_journal_volume 41
_journal_year 2012
_chemical_formula_moiety '2(C16 H47 Eu2 N10 O S3 Sb), S4 Sb, H2 O, H O'
_chemical_formula_sum 'C32 H97 Eu4 N20 O4 S10 Sb3'
_chemical_formula_weight 2120.16
_chemical_name_systematic
;
?
;
_space_group_IT_number 14
_symmetry_cell_setting monoclinic
_symmetry_space_group_name_Hall '-P 2ybc'
_symmetry_space_group_name_H-M 'P 1 21/c 1'
_atom_sites_solution_hydrogens geom
_atom_sites_solution_primary direct
_atom_sites_solution_secondary difmap
_audit_creation_method SHELXL-97
_cell_angle_alpha 90.00
_cell_angle_beta 113.433(14)
_cell_angle_gamma 90.00
_cell_formula_units_Z 4
_cell_length_a 14.457(6)
_cell_length_b 16.687(6)
_cell_length_c 31.024(10)
_cell_measurement_reflns_used 9888
_cell_measurement_temperature 296(2)
_cell_measurement_theta_max 26.25
_cell_measurement_theta_min 2.29
_cell_volume 6867(4)
_computing_cell_refinement 'CrystalClear, Ver. 1.30 (Rigaku/MSC, 2001)'
_computing_data_collection 'CrystalClear, Ver. 1.30 (Rigaku/MSC, 2001)'
_computing_data_reduction 'CrystalStructure, Ver. 3.60 (Rigaku/MSC, 2004)'
_computing_molecular_graphics 'ORTEPII (Johnson, 1976)'
_computing_publication_material SHELXL97
_computing_structure_refinement 'SHELXL97 (Sheldrick, 1997)'
_computing_structure_solution 'SHELXS97 (Sheldrick, 1990)'
_diffrn_ambient_temperature 296(2)
_diffrn_detector_area_resol_mean 7.31
_diffrn_measured_fraction_theta_full 0.998
_diffrn_measured_fraction_theta_max 0.998
_diffrn_measurement_device_type 'Rigaku Mercury'
_diffrn_measurement_method \w
_diffrn_radiation_monochromator graphite
_diffrn_radiation_source 'fine-focus sealed tube'
_diffrn_radiation_type MoK\a
_diffrn_radiation_wavelength 0.71073
_diffrn_reflns_av_R_equivalents 0.0383
_diffrn_reflns_av_sigmaI/netI 0.0437
_diffrn_reflns_limit_h_max 17
_diffrn_reflns_limit_h_min -17
_diffrn_reflns_limit_k_max 19
_diffrn_reflns_limit_k_min -19
_diffrn_reflns_limit_l_max 37
_diffrn_reflns_limit_l_min -28
_diffrn_reflns_number 37931
_diffrn_reflns_theta_full 25.10
_diffrn_reflns_theta_max 25.10
_diffrn_reflns_theta_min 1.54
_exptl_absorpt_coefficient_mu 5.110
_exptl_absorpt_correction_T_max 0.6033
_exptl_absorpt_correction_T_min 0.4133
_exptl_absorpt_correction_type multi-scan
_exptl_absorpt_process_details 'Jacobson, R. (1998) Private communication'
_exptl_crystal_colour RED
_exptl_crystal_density_diffrn 2.051
_exptl_crystal_density_method 'not measured'
_exptl_crystal_description BLOCK
_exptl_crystal_F_000 4104
_exptl_crystal_size_max 0.21
_exptl_crystal_size_mid 0.14
_exptl_crystal_size_min 0.11
_refine_diff_density_max 2.333
_refine_diff_density_min -2.254
_refine_diff_density_rms 0.213
_refine_ls_extinction_method none
_refine_ls_goodness_of_fit_ref 1.165
_refine_ls_hydrogen_treatment constr
_refine_ls_matrix_type full
_refine_ls_number_parameters 704
_refine_ls_number_reflns 12197
_refine_ls_number_restraints 1464
_refine_ls_restrained_S_all 1.144
_refine_ls_R_factor_all 0.0875
_refine_ls_R_factor_gt 0.0694
_refine_ls_shift/su_max 0.001
_refine_ls_shift/su_mean 0.000
_refine_ls_structure_factor_coef Fsqd
_refine_ls_weighting_details 'calc w=1/[\s^2^(Fo^2^)+(0.0338P)^2^+174.1336P] where P=(Fo^2^+2Fc^2^)/3'
_refine_ls_weighting_scheme calc
_refine_ls_wR_factor_gt 0.1522
_refine_ls_wR_factor_ref 0.1603
_reflns_number_gt 9735
_reflns_number_total 12197
_reflns_threshold_expression >2sigma(I)
_cod_data_source_file c2dt31005h.txt
_cod_data_source_block 2
_cod_original_sg_symbol_Hall '-P 2ybc '
_cod_original_sg_symbol_H-M 'P 21/c'
_cod_database_code 7030116

loop_
_symmetry_equiv_pos_as_xyz
'x, y, z'
'-x, y+1/2, -z+1/2'
'-x, -y, -z'
'x, -y-1/2, z-1/2'

loop_
_atom_site_label
_atom_site_type_symbol
_atom_site_fract_x
_atom_site_fract_y
_atom_site_fract_z
_atom_site_U_iso_or_equiv
_atom_site_adp_type
_atom_site_occupancy
_atom_site_symmetry_multiplicity
_atom_site_calc_flag
_atom_site_refinement_flags
_atom_site_disorder_assembly
_atom_site_disorder_group
Eu1 Eu 0.20560(5) 0.60706(4) 0.85055(2) 0.03663(17) Uani 1 1 d . . .
Eu2 Eu 0.00491(5) 0.45112(4) 0.86244(2) 0.03675(18) Uani 1 1 d . . .
Eu3 Eu 0.28448(5) 0.45906(4) 0.62049(3) 0.03999(18) Uani 1 1 d . . .
Eu4 Eu 0.51882(5) 0.60576(4) 0.64524(2) 0.03702(18) Uani 1 1 d . . .
N1 N 0.2827(11) 0.6769(9) 0.9313(5) 0.069(2) Uani 1 1 d U . .
H1A H 0.2941 0.7285 0.9265 0.083 Uiso 1 1 calc R . .
H1B H 0.2362 0.6765 0.9438 0.083 Uiso 1 1 calc R . .
N2 N 0.3583(11) 0.5310(9) 0.9128(5) 0.064(2) Uani 1 1 d U . .
H2 H 0.3403 0.4787 0.9125 0.077 Uiso 1 1 calc R . .
N3 N 0.3511(10) 0.5797(8) 0.8226(5) 0.059(2) Uani 1 1 d U . .
H3 H 0.3211 0.5593 0.7930 0.071 Uiso 1 1 calc R . .
N4 N 0.2823(10) 0.7359(8) 0.8299(5) 0.059(2) Uani 1 1 d U . .
H4 H 0.3299 0.7553 0.8571 0.070 Uiso 1 1 calc R . .
N5 N 0.1047(11) 0.7355(8) 0.8484(5) 0.062(2) Uani 1 1 d U . .
H5A H 0.0431 0.7308 0.8251 0.074 Uiso 1 1 calc R . .
H5B H 0.0964 0.7392 0.8756 0.074 Uiso 1 1 calc R . .
N6 N -0.1248(10) 0.5578(8) 0.8637(5) 0.061(2) Uani 1 1 d U . .
H6A H -0.0931 0.5927 0.8870 0.073 Uiso 1 1 calc R . .
H6B H -0.1464 0.5852 0.8365 0.073 Uiso 1 1 calc R . .
N7 N -0.1661(10) 0.3905(8) 0.8557(5) 0.055(2) Uani 1 1 d U . .
H7 H -0.1573 0.3721 0.8847 0.065 Uiso 1 1 calc R . .
N8 N -0.0180(10) 0.3017(8) 0.8347(5) 0.053(2) Uani 1 1 d U . .
H8 H -0.0309 0.3036 0.8036 0.064 Uiso 1 1 calc R . .
N9 N 0.1337(11) 0.3531(8) 0.9192(5) 0.062(2) Uani 1 1 d U . .
H9 H 0.1939 0.3645 0.9177 0.074 Uiso 1 1 calc R . .
N10 N 0.0184(11) 0.4595(10) 0.9483(5) 0.069(2) Uani 1 1 d U . .
H10A H 0.0022 0.5092 0.9543 0.083 Uiso 1 1 calc R . .
H10B H -0.0246 0.4245 0.9526 0.083 Uiso 1 1 calc R . .
N11 N 0.1806(10) 0.4725(9) 0.5329(5) 0.066(2) Uani 1 1 d U . .
H11A H 0.1204 0.4487 0.5255 0.079 Uiso 1 1 calc R . .
H11B H 0.1698 0.5247 0.5253 0.079 Uiso 1 1 calc R . .
N12 N 0.3114(12) 0.3432(10) 0.5722(6) 0.077(2) Uani 1 1 d U . .
H12 H 0.3770 0.3496 0.5764 0.093 Uiso 1 1 calc R . .
N13 N 0.2989(12) 0.3153(10) 0.6614(6) 0.079(2) Uani 1 1 d U . .
H13 H 0.3401 0.3221 0.6922 0.095 Uiso 1 1 calc R . .
N14 N 0.1129(11) 0.3975(10) 0.6112(6) 0.069(2) Uani 1 1 d U . .
H14 H 0.0928 0.3637 0.5861 0.083 Uiso 1 1 calc R . .
N15 N 0.1571(10) 0.5646(9) 0.6188(5) 0.065(2) Uani 1 1 d U . .
H15A H 0.1887 0.6019 0.6407 0.078 Uiso 1 1 calc R . .
H15B H 0.1341 0.5889 0.5906 0.078 Uiso 1 1 calc R . .
N16 N 0.4742(12) 0.6943(10) 0.5702(6) 0.080(3) Uani 1 1 d U . .
H16A H 0.4083 0.7072 0.5588 0.096 Uiso 1 1 calc R . .
H16B H 0.5101 0.7401 0.5778 0.096 Uiso 1 1 calc R . .
N17 N 0.5638(12) 0.5361(10) 0.5814(6) 0.075(2) Uani 1 1 d U . .
H17 H 0.5372 0.4863 0.5798 0.090 Uiso 1 1 calc R . .
N18 N 0.7077(11) 0.5731(10) 0.6707(6) 0.071(2) Uani 1 1 d U . .
H18 H 0.7273 0.5494 0.6994 0.085 Uiso 1 1 calc R . .
N19 N 0.6317(12) 0.7335(10) 0.6705(6) 0.082(2) Uani 1 1 d U . .
H19 H 0.6322 0.7578 0.6444 0.099 Uiso 1 1 calc R . .
N20 N 0.4286(13) 0.7302(10) 0.6573(6) 0.090(3) Uani 1 1 d U . .
H20A H 0.3682 0.7344 0.6331 0.108 Uiso 1 1 calc R . .
H20B H 0.4177 0.7239 0.6837 0.108 Uiso 1 1 calc R . .
O1 O 0.1037(8) 0.5620(7) 0.8856(4) 0.0567(18) Uani 1 1 d U . .
H1F H 0.0720 0.6005 0.8914 0.068 Uiso 1 1 d R . .
O2 O 0.3560(8) 0.5691(7) 0.6017(4) 0.066(2) Uani 1 1 d U . .
H2D H 0.3195 0.6090 0.6017 0.080 Uiso 1 1 d R . .
O3 O 0.3647(7) 0.3372(5) 0.9286(3) 0.0404(18) Uani 1 1 d U . .
H3E H 0.3724 0.3092 0.9074 0.049 Uiso 1 1 d R . .
H3C H 0.4061 0.3220 0.9555 0.049 Uiso 1 1 d R . .
O4 O 0.5416(10) 0.3197(8) 0.5810(5) 0.081(2) Uani 1 1 d U . .
H4E H 0.4926 0.2907 0.5636 0.098 Uiso 0.50 1 d PR . .
H4F H 0.5710 0.3370 0.5640 0.098 Uiso 0.50 1 d PR . .
S1 S 0.0786(3) 0.6239(3) 0.75536(15) 0.0615(11) Uani 1 1 d U . .
S2 S 0.1578(3) 0.4409(2) 0.82294(13) 0.0458(8) Uani 1 1 d U . .
S3 S -0.1099(3) 0.4810(3) 0.76720(14) 0.0532(9) Uani 1 1 d U . .
S4 S 0.5729(5) 0.6031(4) 0.74330(19) 0.0904(14) Uani 1 1 d U . .
S5 S 0.3301(4) 0.4979(4) 0.71558(18) 0.0768(12) Uani 1 1 d U . .
S6 S 0.5026(3) 0.4369(3) 0.66200(19) 0.0687(11) Uani 1 1 d U . .
Sb1 Sb 0.50525(10) 0.47316(12) 0.73858(5) 0.1001(7) Uani 1 1 d . . .
Sb2 Sb 0.03458(8) 0.48511(7) 0.74769(3) 0.0502(3) Uani 1 1 d . . .
C1 C 0.3731(15) 0.6451(12) 0.9650(7) 0.079(3) Uani 1 1 d U . .
H1C H 0.4301 0.6707 0.9617 0.095 Uiso 1 1 calc R . .
H1D H 0.3766 0.6569 0.9963 0.095 Uiso 1 1 calc R . .
C2 C 0.3793(15) 0.5631(12) 0.9602(7) 0.077(3) Uani 1 1 d U . .
H2A H 0.3329 0.5379 0.9715 0.092 Uiso 1 1 calc R . .
H2B H 0.4467 0.5464 0.9808 0.092 Uiso 1 1 calc R . .
C3 C 0.4460(14) 0.5338(11) 0.9021(6) 0.068(2) Uani 1 1 d U . .
H3A H 0.4950 0.4949 0.9214 0.082 Uiso 1 1 calc R . .
H3B H 0.4764 0.5865 0.9096 0.082 Uiso 1 1 calc R . .
C4 C 0.4198(13) 0.5160(11) 0.8515(6) 0.063(2) Uani 1 1 d U . .
H4A H 0.4805 0.5143 0.8454 0.075 Uiso 1 1 calc R . .
H4B H 0.3868 0.4642 0.8435 0.075 Uiso 1 1 calc R . .
C5 C 0.4045(13) 0.6499(10) 0.8186(6) 0.063(3) Uani 1 1 d U . .
H5C H 0.4416 0.6380 0.7994 0.076 Uiso 1 1 calc R . .
H5D H 0.4526 0.6655 0.8495 0.076 Uiso 1 1 calc R . .
C6 C 0.3334(13) 0.7173(10) 0.7973(6) 0.061(2) Uani 1 1 d U . .
H6C H 0.2840 0.7020 0.7666 0.073 Uiso 1 1 calc R . .
H6D H 0.3698 0.7639 0.7936 0.073 Uiso 1 1 calc R . .
C7 C 0.2041(13) 0.7981(11) 0.8102(6) 0.062(3) Uani 1 1 d U . .
H7A H 0.2351 0.8479 0.8067 0.074 Uiso 1 1 calc R . .
H7B H 0.1564 0.7817 0.7793 0.074 Uiso 1 1 calc R . .
C8 C 0.1509(14) 0.8107(11) 0.8413(6) 0.064(3) Uani 1 1 d U . .
H8A H 0.0988 0.8508 0.8278 0.077 Uiso 1 1 calc R . .
H8B H 0.1980 0.8305 0.8715 0.077 Uiso 1 1 calc R . .
C9 C -0.2140(13) 0.5254(10) 0.8703(6) 0.059(3) Uani 1 1 d U . .
H9A H -0.2682 0.5644 0.8599 0.071 Uiso 1 1 calc R . .
H9B H -0.1967 0.5142 0.9033 0.071 Uiso 1 1 calc R . .
C10 C -0.2477(12) 0.4489(10) 0.8417(6) 0.057(2) Uani 1 1 d U . .
H10C H -0.3049 0.4263 0.8464 0.069 Uiso 1 1 calc R . .
H10D H -0.2689 0.4611 0.8086 0.069 Uiso 1 1 calc R . .
C11 C -0.1938(12) 0.3205(10) 0.8234(6) 0.054(2) Uani 1 1 d U . .
H11C H -0.2529 0.2944 0.8244 0.065 Uiso 1 1 calc R . .
H11D H -0.2100 0.3385 0.7915 0.065 Uiso 1 1 calc R . .
C12 C -0.1088(12) 0.2629(10) 0.8375(6) 0.055(2) Uani 1 1 d U . .
H12A H -0.1280 0.2167 0.8169 0.066 Uiso 1 1 calc R . .
H12B H -0.0929 0.2447 0.8693 0.066 Uiso 1 1 calc R . .
C13 C 0.0720(12) 0.2558(10) 0.8554(6) 0.057(2) Uani 1 1 d U . .
H13A H 0.1207 0.2733 0.8431 0.068 Uiso 1 1 calc R . .
H13B H 0.0574 0.1996 0.8476 0.068 Uiso 1 1 calc R . .
C14 C 0.1153(14) 0.2663(10) 0.9082(6) 0.062(2) Uani 1 1 d U . .
H14A H 0.0685 0.2457 0.9208 0.074 Uiso 1 1 calc R . .
H14B H 0.1780 0.2368 0.9223 0.074 Uiso 1 1 calc R . .
C15 C 0.1486(16) 0.3665(12) 0.9699(6) 0.077(3) Uani 1 1 d U . .
H15C H 0.1108 0.3260 0.9785 0.092 Uiso 1 1 calc R . .
H15D H 0.2193 0.3589 0.9898 0.092 Uiso 1 1 calc R . .
C16 C 0.1193(15) 0.4410(12) 0.9791(7) 0.079(3) Uani 1 1 d U . .
H16C H 0.1643 0.4813 0.9757 0.095 Uiso 1 1 calc R . .
H16D H 0.1250 0.4425 1.0113 0.095 Uiso 1 1 calc R . .
C17 C 0.2323(15) 0.4355(12) 0.5058(7) 0.074(3) Uani 1 1 d U . .
H17A H 0.2932 0.4653 0.5105 0.089 Uiso 1 1 calc R . .
H17B H 0.1890 0.4367 0.4726 0.089 Uiso 1 1 calc R . .
C18 C 0.2591(15) 0.3487(12) 0.5220(7) 0.080(3) Uani 1 1 d U . .
H18A H 0.1977 0.3171 0.5121 0.096 Uiso 1 1 calc R . .
H18B H 0.3011 0.3265 0.5072 0.096 Uiso 1 1 calc R . .
C19 C 0.3118(16) 0.2579(12) 0.5935(7) 0.083(3) Uani 1 1 d U . .
H19A H 0.2434 0.2377 0.5823 0.100 Uiso 1 1 calc R . .
H19B H 0.3510 0.2215 0.5830 0.100 Uiso 1 1 calc R . .
C20 C 0.3522(15) 0.2603(13) 0.6419(7) 0.080(3) Uani 1 1 d U . .
H20C H 0.4222 0.2766 0.6529 0.096 Uiso 1 1 calc R . .
H20D H 0.3507 0.2067 0.6537 0.096 Uiso 1 1 calc R . .
C21 C 0.2045(15) 0.2878(13) 0.6606(8) 0.082(3) Uani 1 1 d U . .
H21A H 0.2166 0.2613 0.6902 0.099 Uiso 1 1 calc R . .
H21B H 0.1772 0.2482 0.6359 0.099 Uiso 1 1 calc R . .
C22 C 0.1293(15) 0.3496(13) 0.6532(7) 0.080(3) Uani 1 1 d U . .
H22A H 0.1509 0.3846 0.6805 0.095 Uiso 1 1 calc R . .
H22B H 0.0662 0.3249 0.6501 0.095 Uiso 1 1 calc R . .
C23 C 0.0325(14) 0.4613(12) 0.6016(7) 0.075(3) Uani 1 1 d U . .
H23A H 0.0036 0.4732 0.5682 0.090 Uiso 1 1 calc R . .
H23B H -0.0210 0.4405 0.6098 0.090 Uiso 1 1 calc R . .
C24 C 0.0705(14) 0.5343(12) 0.6273(7) 0.073(3) Uani 1 1 d U . .
H24A H 0.0907 0.5244 0.6606 0.088 Uiso 1 1 calc R . .
H24B H 0.0176 0.5744 0.6178 0.088 Uiso 1 1 calc R . .
C25 C 0.4967(16) 0.6508(13) 0.5335(8) 0.086(3) Uani 1 1 d U . .
H25A H 0.4426 0.6637 0.5036 0.103 Uiso 1 1 calc R . .
H25B H 0.5574 0.6748 0.5331 0.103 Uiso 1 1 calc R . .
C26 C 0.5104(17) 0.5667(13) 0.5339(8) 0.087(3) Uani 1 1 d U . .
H26A H 0.5483 0.5535 0.5151 0.105 Uiso 1 1 calc R . .
H26B H 0.4451 0.5408 0.5197 0.105 Uiso 1 1 calc R . .
C27 C 0.6658(15) 0.5205(13) 0.5936(7) 0.080(3) Uani 1 1 d U . .
H27A H 0.6921 0.5619 0.5796 0.096 Uiso 1 1 calc R . .
H27B H 0.6710 0.4701 0.5791 0.096 Uiso 1 1 calc R . .
C28 C 0.7287(15) 0.5160(13) 0.6412(7) 0.082(3) Uani 1 1 d U . .
H28A H 0.7978 0.5234 0.6445 0.099 Uiso 1 1 calc R . .
H28B H 0.7235 0.4625 0.6523 0.099 Uiso 1 1 calc R . .
C29 C 0.7701(15) 0.6428(13) 0.6777(8) 0.081(3) Uani 1 1 d U . .
H29A H 0.7667 0.6617 0.6476 0.097 Uiso 1 1 calc R . .
H29B H 0.8396 0.6285 0.6967 0.097 Uiso 1 1 calc R . .
C30 C 0.7383(15) 0.7086(13) 0.7015(7) 0.083(3) Uani 1 1 d U . .
H30A H 0.7834 0.7540 0.7069 0.099 Uiso 1 1 calc R . .
H30B H 0.7411 0.6903 0.7316 0.099 Uiso 1 1 calc R . .
C31 C 0.5906(16) 0.7903(14) 0.6952(8) 0.090(3) Uani 1 1 d U . .
H31A H 0.5885 0.7659 0.7231 0.108 Uiso 1 1 calc R . .
H31B H 0.6315 0.8384 0.7042 0.108 Uiso 1 1 calc R . .
C32 C 0.4886(16) 0.8090(14) 0.6611(8) 0.091(3) Uani 1 1 d U . .
H32A H 0.4892 0.8235 0.6309 0.109 Uiso 1 1 calc R . .
H32B H 0.4596 0.8527 0.6722 0.109 Uiso 1 1 calc R . .
Sb3 Sb 0.12203(18) 0.76832(19) 1.00090(11) 0.0290(10) Uani 0.616(8) 1 d PD A 1
S10 S 0.0184(8) 0.8440(10) 1.0261(4) 0.057(3) Uani 0.616(8) 1 d PDU A 1
S9 S 0.2297(6) 0.8527(4) 0.9832(3) 0.0574(19) Uani 0.616(8) 1 d PDU A 1
S8 S 0.0144(5) 0.7027(5) 0.9337(2) 0.066(2) Uani 0.616(8) 1 d PDU A 1
S7 S 0.2171(6) 0.6722(5) 1.0542(3) 0.079(3) Uani 0.616(8) 1 d PDU A 1
S7' S 0.2424(9) 0.7318(9) 1.0740(4) 0.066(3) Uani 0.384(8) 1 d PDU A 2
S8' S 0.0500(11) 0.6491(8) 0.9642(5) 0.079(3) Uani 0.384(8) 1 d PDU A 2
S9' S 0.1911(12) 0.8396(9) 0.9594(5) 0.067(3) Uani 0.384(8) 1 d PDU A 2
Sb3' Sb 0.1213(6) 0.7665(5) 1.0018(3) 0.079(3) Uani 0.384(8) 1 d PD A 2
S10' S -0.0015(15) 0.8407(19) 1.0131(8) 0.064(4) Uani 0.384(8) 1 d PDU A 2

loop_
_atom_site_aniso_label
_atom_site_aniso_U_11
_atom_site_aniso_U_22
_atom_site_aniso_U_33
_atom_site_aniso_U_23
_atom_site_aniso_U_13
_atom_site_aniso_U_12
Eu1 0.0376(4) 0.0342(4) 0.0367(4) 0.0057(3) 0.0133(3) 0.0028(3)
Eu2 0.0393(4) 0.0387(4) 0.0310(4) 0.0004(3) 0.0127(3) -0.0026(3)
Eu3 0.0351(4) 0.0324(4) 0.0511(4) 0.0018(3) 0.0156(3) -0.0046(3)
Eu4 0.0354(4) 0.0346(4) 0.0439(4) -0.0075(3) 0.0189(3) -0.0044(3)
N1 0.071(4) 0.062(4) 0.063(4) -0.001(3) 0.014(3) 0.007(3)
N2 0.064(4) 0.060(4) 0.059(3) 0.002(3) 0.015(3) 0.012(3)
N3 0.060(3) 0.060(3) 0.056(3) 0.001(3) 0.022(3) 0.002(3)
N4 0.063(4) 0.058(4) 0.057(4) 0.006(3) 0.026(3) 0.004(3)
N5 0.065(4) 0.061(4) 0.057(4) 0.004(4) 0.023(4) 0.007(4)
N6 0.060(4) 0.062(4) 0.057(4) -0.006(4) 0.019(3) -0.001(4)
N7 0.054(4) 0.060(4) 0.050(4) -0.003(3) 0.022(3) -0.002(3)
N8 0.059(4) 0.054(4) 0.048(3) 0.001(3) 0.024(3) -0.002(3)
N9 0.066(3) 0.061(3) 0.053(3) 0.001(3) 0.017(3) 0.006(3)
N10 0.068(4) 0.075(4) 0.058(4) -0.004(4) 0.019(4) 0.003(4)
N11 0.057(4) 0.074(4) 0.072(4) -0.006(4) 0.030(4) -0.005(4)
N12 0.063(4) 0.075(4) 0.087(4) -0.002(4) 0.024(3) -0.005(3)
N13 0.066(4) 0.077(4) 0.087(4) 0.006(4) 0.022(4) -0.010(4)
N14 0.058(4) 0.076(4) 0.077(4) -0.003(4) 0.030(4) -0.011(4)
N15 0.057(4) 0.076(4) 0.068(4) -0.005(4) 0.031(4) -0.006(4)
N16 0.069(4) 0.080(4) 0.084(4) 0.001(4) 0.025(4) -0.009(4)
N17 0.066(4) 0.078(4) 0.079(4) -0.001(4) 0.026(3) 0.001(3)
N18 0.062(4) 0.079(4) 0.074(4) -0.003(4) 0.030(3) -0.008(4)
N19 0.074(4) 0.085(4) 0.082(4) -0.012(4) 0.025(4) -0.014(4)
N20 0.078(4) 0.091(5) 0.091(4) -0.018(4) 0.023(4) -0.010(4)
O1 0.062(3) 0.059(3) 0.050(3) -0.003(3) 0.024(3) 0.000(3)
O2 0.057(3) 0.067(4) 0.076(4) 0.001(3) 0.026(3) -0.006(3)
O3 0.042(4) 0.039(4) 0.040(4) -0.005(3) 0.016(3) 0.027(3)
O4 0.069(4) 0.080(4) 0.089(4) -0.002(4) 0.026(4) 0.006(4)
S1 0.062(2) 0.061(2) 0.048(2) 0.0173(18) 0.0087(18) -0.0150(19)
S2 0.0516(18) 0.0433(18) 0.0465(18) 0.0022(15) 0.0236(15) 0.0024(15)
S3 0.0481(19) 0.063(2) 0.0454(19) 0.0091(17) 0.0154(16) -0.0088(17)
S4 0.090(3) 0.117(3) 0.069(3) -0.009(3) 0.036(2) -0.045(3)
S5 0.063(2) 0.095(3) 0.063(2) -0.001(2) 0.015(2) -0.015(2)
S6 0.048(2) 0.058(2) 0.093(3) 0.021(2) 0.0210(19) -0.0044(17)
Sb1 0.0477(7) 0.1591(16) 0.0683(9) 0.0704(10) -0.0037(6) -0.0251(8)
Sb2 0.0598(7) 0.0606(7) 0.0319(5) -0.0052(5) 0.0203(5) -0.0107(5)
C1 0.076(5) 0.071(5) 0.069(5) -0.003(5) 0.006(5) 0.011(5)
C2 0.074(4) 0.070(4) 0.067(4) -0.001(4) 0.008(4) 0.013(4)
C3 0.065(4) 0.064(4) 0.064(4) 0.001(4) 0.013(4) 0.012(4)
C4 0.061(4) 0.061(4) 0.062(4) 0.001(4) 0.021(4) 0.009(4)
C5 0.061(4) 0.063(4) 0.064(4) 0.002(4) 0.024(4) 0.004(4)
C6 0.064(4) 0.060(4) 0.059(4) 0.008(4) 0.025(4) -0.001(4)
C7 0.066(4) 0.060(4) 0.060(4) 0.009(4) 0.024(4) 0.002(4)
C8 0.069(5) 0.059(5) 0.062(4) 0.007(4) 0.023(4) 0.005(4)
C9 0.058(4) 0.063(5) 0.057(4) -0.004(4) 0.023(4) 0.002(4)
C10 0.056(4) 0.061(4) 0.054(4) 0.002(4) 0.021(4) -0.005(4)
C11 0.055(4) 0.059(4) 0.051(4) 0.000(4) 0.024(4) -0.007(4)
C12 0.059(4) 0.056(4) 0.051(4) -0.001(4) 0.024(4) -0.005(4)
C13 0.062(4) 0.057(4) 0.052(4) 0.000(4) 0.023(4) 0.000(4)
C14 0.066(4) 0.058(4) 0.055(4) 0.003(4) 0.018(4) 0.005(4)
C15 0.080(5) 0.069(5) 0.061(5) 0.001(5) 0.008(4) 0.005(5)
C16 0.079(5) 0.079(5) 0.066(5) -0.004(4) 0.014(4) 0.008(4)
C17 0.067(5) 0.077(5) 0.078(5) -0.008(5) 0.028(5) -0.004(5)
C18 0.067(4) 0.078(5) 0.086(5) -0.009(4) 0.022(4) 0.001(4)
C19 0.070(4) 0.076(5) 0.093(5) -0.004(4) 0.021(4) -0.002(4)
C20 0.065(4) 0.075(4) 0.093(4) 0.004(4) 0.023(4) -0.008(4)
C21 0.070(4) 0.079(4) 0.090(4) 0.002(4) 0.024(4) -0.011(4)
C22 0.066(4) 0.084(4) 0.085(4) 0.003(4) 0.025(4) -0.015(4)
C23 0.060(4) 0.083(5) 0.082(5) -0.003(4) 0.029(4) -0.010(4)
C24 0.062(5) 0.085(5) 0.075(5) -0.003(5) 0.030(4) -0.006(4)
C25 0.079(5) 0.083(5) 0.084(5) 0.002(5) 0.020(5) -0.005(5)
C26 0.079(5) 0.087(5) 0.085(5) -0.003(5) 0.021(4) 0.001(4)
C27 0.071(4) 0.085(4) 0.081(4) -0.006(4) 0.027(4) 0.002(4)
C28 0.071(5) 0.087(5) 0.082(5) -0.006(4) 0.024(4) 0.001(4)
C29 0.070(4) 0.085(5) 0.080(4) -0.006(4) 0.024(4) -0.006(4)
C30 0.073(4) 0.089(5) 0.082(4) -0.010(4) 0.027(4) -0.016(4)
C31 0.081(5) 0.093(5) 0.086(5) -0.016(4) 0.023(4) -0.015(4)
C32 0.079(5) 0.087(5) 0.093(5) -0.017(5) 0.020(5) -0.009(5)
Sb3 0.0247(14) 0.032(2) 0.029(2) -0.0084(18) 0.0100(14) 0.0033(14)
S10 0.050(5) 0.058(4) 0.064(7) -0.019(5) 0.024(4) -0.002(4)
S9 0.052(4) 0.053(4) 0.070(5) -0.005(4) 0.027(4) -0.007(3)
S8 0.065(4) 0.071(4) 0.059(4) -0.032(3) 0.020(3) -0.011(3)
S7 0.074(5) 0.091(6) 0.071(5) 0.036(4) 0.029(4) 0.017(4)
S7' 0.064(6) 0.073(6) 0.059(6) 0.006(5) 0.023(5) -0.005(5)
S8' 0.079(6) 0.075(6) 0.078(6) -0.028(5) 0.027(5) -0.012(5)
S9' 0.076(6) 0.073(6) 0.059(6) -0.003(5) 0.035(5) 0.003(5)
Sb3' 0.111(7) 0.065(7) 0.063(7) -0.011(5) 0.035(5) -0.014(5)
S10' 0.064(7) 0.072(7) 0.062(8) -0.019(7) 0.032(6) 0.007(7)

loop_
_atom_type_symbol
_atom_type_description
_atom_type_scat_dispersion_real
_atom_type_scat_dispersion_imag
_atom_type_scat_source
C C 0.0033 0.0016 'International Tables Vol C Tables 4.2.6.8 and 6.1.1.4'
H H 0.0000 0.0000 'International Tables Vol C Tables 4.2.6.8 and 6.1.1.4'
Cl Cl 0.1484 0.1585 'International Tables Vol C Tables 4.2.6.8 and 6.1.1.4'
Eu Eu -0.1578 3.6682 'International Tables Vol C Tables 4.2.6.8 and 6.1.1.4'
N N 0.0061 0.0033 'International Tables Vol C Tables 4.2.6.8 and 6.1.1.4'
O O 0.0106 0.0060 'International Tables Vol C Tables 4.2.6.8 and 6.1.1.4'
S S 0.1246 0.1234 'International Tables Vol C Tables 4.2.6.8 and 6.1.1.4'
Sb Sb -0.5866 1.5461 'International Tables Vol C Tables 4.2.6.8 and 6.1.1.4'

loop_
_geom_angle_atom_site_label_1
_geom_angle_atom_site_label_2
_geom_angle_atom_site_label_3
_geom_angle
O1 Eu1 N5 79.7(4)
O1 Eu1 N1 78.3(5)
N5 Eu1 N1 70.8(5)
O1 Eu1 N4 143.8(4)
N5 Eu1 N4 66.4(4)
N1 Eu1 N4 78.7(5)
O1 Eu1 N2 90.2(4)
N5 Eu1 N2 136.6(5)
N1 Eu1 N2 65.8(4)
N4 Eu1 N2 105.3(5)
O1 Eu1 N3 149.2(4)
N5 Eu1 N3 131.1(4)
N1 Eu1 N3 107.9(5)
N4 Eu1 N3 65.6(4)
N2 Eu1 N3 66.8(4)
O1 Eu1 S1 105.0(3)
N5 Eu1 S1 76.3(3)
N1 Eu1 S1 145.8(3)
N4 Eu1 S1 79.8(3)
N2 Eu1 S1 146.6(3)
N3 Eu1 S1 86.8(3)
O1 Eu1 S2 72.7(3)
N5 Eu1 S2 136.1(3)
N1 Eu1 S2 132.7(4)
N4 Eu1 S2 142.0(3)
N2 Eu1 S2 77.7(3)
N3 Eu1 S2 82.2(3)
S1 Eu1 S2 78.80(12)
O1 Eu1 Sb2 83.9(3)
N5 Eu1 Sb2 104.7(3)
N1 Eu1 Sb2 162.2(4)
N4 Eu1 Sb2 115.9(3)
N2 Eu1 Sb2 116.2(3)
N3 Eu1 Sb2 88.2(3)
S1 Eu1 Sb2 39.37(9)
S2 Eu1 Sb2 40.03(8)
O1 Eu1 Eu2 27.8(3)
N5 Eu1 Eu2 96.8(3)
N1 Eu1 Eu2 104.6(4)
N4 Eu1 Eu2 161.2(3)
N2 Eu1 Eu2 92.6(3)
N3 Eu1 Eu2 128.5(3)
S1 Eu1 Eu2 88.15(9)
S2 Eu1 Eu2 46.63(8)
Sb2 Eu1 Eu2 58.21(3)
O1 Eu1 H1F 17.1
N5 Eu1 H1F 62.8
N1 Eu1 H1F 71.1
N4 Eu1 H1F 126.9
N2 Eu1 H1F 100.7
N3 Eu1 H1F 165.5
S1 Eu1 H1F 102.0
S2 Eu1 H1F 88.2
Sb2 Eu1 H1F 91.4
Eu2 Eu1 H1F 41.8
O1 Eu2 N9 96.2(4)
O1 Eu2 N6 78.7(4)
N9 Eu2 N6 139.0(4)
O1 Eu2 N10 81.4(4)
N9 Eu2 N10 66.1(5)
N6 Eu2 N10 73.0(5)
O1 Eu2 N7 143.1(4)
N9 Eu2 N7 102.3(5)
N6 Eu2 N7 66.4(4)
N10 Eu2 N7 77.6(4)
O1 Eu2 N8 149.5(4)
N9 Eu2 N8 65.3(4)
N6 Eu2 N8 131.3(4)
N10 Eu2 N8 109.7(5)
N7 Eu2 N8 67.1(4)
O1 Eu2 S3 102.9(3)
N9 Eu2 S3 143.0(3)
N6 Eu2 S3 76.4(3)
N10 Eu2 S3 147.6(3)
N7 Eu2 S3 80.7(3)
N8 Eu2 S3 83.0(3)
O1 Eu2 S2 72.2(3)
N9 Eu2 S2 77.8(3)
N6 Eu2 S2 135.7(3)
N10 Eu2 S2 132.2(3)
N7 Eu2 S2 142.7(3)
N8 Eu2 S2 79.9(3)
S3 Eu2 S2 78.33(12)
O1 Eu2 Sb2 83.3(3)
N9 Eu2 Sb2 114.6(3)
N6 Eu2 Sb2 105.3(3)
N10 Eu2 Sb2 164.6(4)
N7 Eu2 Sb2 116.2(3)
N8 Eu2 Sb2 83.2(3)
S3 Eu2 Sb2 39.06(9)
S2 Eu2 Sb2 39.64(8)
O1 Eu2 Eu1 27.9(3)
N9 Eu2 Eu1 97.0(3)
N6 Eu2 Eu1 96.3(3)
N10 Eu2 Eu1 107.3(4)
N7 Eu2 Eu1 160.3(3)
N8 Eu2 Eu1 126.1(3)
S3 Eu2 Eu1 86.23(9)
S2 Eu2 Eu1 46.12(8)
Sb2 Eu2 Eu1 57.47(2)
O1 Eu2 H1F 17.1
N9 Eu2 H1F 107.0
N6 Eu2 H1F 61.8
N10 Eu2 H1F 74.8
N7 Eu2 H1F 126.2
N8 Eu2 H1F 166.6
S3 Eu2 H1F 99.8
S2 Eu2 H1F 87.8
Sb2 Eu2 H1F 90.8
Eu1 Eu2 H1F 41.9
O2 Eu3 N15 80.6(4)
O2 Eu3 N11 78.0(4)
N15 Eu3 N11 78.6(5)
O2 Eu3 N12 105.4(5)
N15 Eu3 N12 142.1(5)
N11 Eu3 N12 66.7(5)
O2 Eu3 N14 142.9(5)
N15 Eu3 N14 67.5(5)
N11 Eu3 N14 77.5(5)
N12 Eu3 N14 89.8(5)
O2 Eu3 N13 151.4(5)
N15 Eu3 N13 123.4(5)
N11 Eu3 N13 119.1(5)
N12 Eu3 N13 66.5(5)
N14 Eu3 N13 65.8(5)
O2 Eu3 S5 98.0(3)
N15 Eu3 S5 74.2(4)
N11 Eu3 S5 152.8(3)
N12 Eu3 S5 138.9(4)
N14 Eu3 S5 91.3(4)
N13 Eu3 S5 76.7(4)
O2 Eu3 S6 72.3(3)
N15 Eu3 S6 138.3(3)
N11 Eu3 S6 124.0(3)
N12 Eu3 S6 76.9(4)
N14 Eu3 S6 144.8(4)
N13 Eu3 S6 79.1(3)
S5 Eu3 S6 78.82(16)
O2 Eu3 Sb1 84.5(3)
N15 Eu3 Sb1 107.6(3)
N11 Eu3 Sb1 160.3(3)
N12 Eu3 Sb1 110.2(4)
N14 Eu3 Sb1 122.2(4)
N13 Eu3 Sb1 73.8(4)
S5 Eu3 Sb1 38.81(11)
S6 Eu3 Sb1 40.02(12)
O2 Eu3 Eu4 29.0(3)
N15 Eu3 Eu4 97.6(3)
N11 Eu3 Eu4 104.3(3)
N12 Eu3 Eu4 105.0(4)
N14 Eu3 Eu4 164.5(4)
N13 Eu3 Eu4 123.8(3)
S5 Eu3 Eu4 80.29(11)
S6 Eu3 Eu4 46.25(9)
Sb1 Eu3 Eu4 56.83(3)
O2 Eu3 H2D 17.8
N15 Eu3 H2D 62.8
N11 Eu3 H2D 76.5
N12 Eu3 H2D 119.6
N14 Eu3 H2D 127.2
N13 Eu3 H2D 163.3
S5 Eu3 H2D 91.5
S6 Eu3 H2D 87.1
Sb1 Eu3 H2D 89.6
Eu4 Eu3 H2D 41.1
O2 Eu4 N20 80.7(5)
O2 Eu4 N18 147.2(5)
N20 Eu4 N18 131.7(5)
O2 Eu4 N17 86.6(5)
N20 Eu4 N17 140.7(6)
N18 Eu4 N17 65.3(5)
O2 Eu4 N19 140.5(5)
N20 Eu4 N19 65.6(5)
N18 Eu4 N19 67.7(5)
N17 Eu4 N19 106.2(5)
O2 Eu4 N16 78.1(5)
N20 Eu4 N16 73.2(6)
N18 Eu4 N16 104.4(5)
N17 Eu4 N16 67.7(5)
N19 Eu4 N16 73.1(5)
O2 Eu4 S4 114.3(3)
N20 Eu4 S4 78.1(4)
N18 Eu4 S4 82.0(4)
N17 Eu4 S4 140.3(4)
N19 Eu4 S4 79.4(4)
N16 Eu4 S4 146.4(4)
O2 Eu4 S6 72.9(3)
N20 Eu4 S6 133.0(4)
N18 Eu4 S6 83.7(4)
N17 Eu4 S6 76.3(4)
N19 Eu4 S6 145.9(4)
N16 Eu4 S6 134.6(4)
S4 Eu4 S6 78.39(17)
O2 Eu4 Sb1 86.5(3)
N20 Eu4 Sb1 100.5(4)
N18 Eu4 Sb1 90.8(4)
N17 Eu4 Sb1 115.8(4)
N19 Eu4 Sb1 118.3(4)
N16 Eu4 Sb1 164.1(4)
S4 Eu4 Sb1 39.47(13)
S6 Eu4 Sb1 41.02(12)
O2 Eu4 Eu3 29.2(3)
N20 Eu4 Eu3 94.7(4)
N18 Eu4 Eu3 129.9(4)
N17 Eu4 Eu3 91.7(4)
N19 Eu4 Eu3 159.9(4)
N16 Eu4 Eu3 106.6(4)
S4 Eu4 Eu3 92.74(11)
S6 Eu4 Eu3 46.76(9)
Sb1 Eu4 Eu3 58.75(3)
O2 Eu4 H2D 17.9
N20 Eu4 H2D 62.9
N18 Eu4 H2D 164.4
N17 Eu4 H2D 99.9
N19 Eu4 H2D 124.0
N16 Eu4 H2D 72.6
S4 Eu4 H2D 109.1
S6 Eu4 H2D 87.8
Sb1 Eu4 H2D 91.5
Eu3 Eu4 H2D 41.3
C1 N1 Eu1 117.7(12)
C1 N1 H1A 107.9
Eu1 N1 H1A 107.9
C1 N1 H1B 107.9
Eu1 N1 H1B 107.9
H1A N1 H1B 107.2
C3 N2 C2 111.6(15)
C3 N2 Eu1 112.2(11)
C2 N2 Eu1 109.8(10)
C3 N2 H2 107.7
C2 N2 H2 107.7
Eu1 N2 H2 107.7
C5 N3 C4 112.5(14)
C5 N3 Eu1 114.7(10)
C4 N3 Eu1 110.8(10)
C5 N3 H3 106.0
C4 N3 H3 106.0
Eu1 N3 H3 106.0
C7 N4 C6 111.4(13)
C7 N4 Eu1 110.5(10)
C6 N4 Eu1 111.4(10)
C7 N4 H4 107.8
C6 N4 H4 107.8
Eu1 N4 H4 107.8
C8 N5 Eu1 115.1(10)
C8 N5 H5A 108.5
Eu1 N5 H5A 108.5
C8 N5 H5B 108.5
Eu1 N5 H5B 108.5
H5A N5 H5B 107.5
C9 N6 Eu2 115.1(10)
C9 N6 H6A 108.5
Eu2 N6 H6A 108.5
C9 N6 H6B 108.5
Eu2 N6 H6B 108.5
H6A N6 H6B 107.5
C10 N7 C11 110.8(12)
C10 N7 Eu2 113.3(10)
C11 N7 Eu2 110.6(9)
C10 N7 H7 107.3
C11 N7 H7 107.3
Eu2 N7 H7 107.3
C13 N8 C12 114.1(13)
C13 N8 Eu2 113.0(10)
C12 N8 Eu2 113.2(9)
C13 N8 H8 105.1
C12 N8 H8 105.1
Eu2 N8 H8 105.1
C14 N9 C15 108.7(14)
C14 N9 Eu2 116.5(10)
C15 N9 Eu2 112.4(10)
C14 N9 H9 106.2
C15 N9 H9 106.2
Eu2 N9 H9 106.2
C16 N10 Eu2 108.4(12)
C16 N10 H10A 110.0
Eu2 N10 H10A 110.0
C16 N10 H10B 110.0
Eu2 N10 H10B 110.0
H10A N10 H10B 108.4
C17 N11 Eu3 111.0(11)
C17 N11 H11A 109.4
Eu3 N11 H11A 109.4
C17 N11 H11B 109.4
Eu3 N11 H11B 109.4
H11A N11 H11B 108.0
C18 N12 C19 115.3(16)
C18 N12 Eu3 116.5(12)
C19 N12 Eu3 114.4(12)
C18 N12 H12 102.6
C19 N12 H12 102.6
Eu3 N12 H12 102.6
C21 N13 C20 116.4(17)
C21 N13 Eu3 112.6(12)
C20 N13 Eu3 108.5(12)
C21 N13 H13 106.2
C20 N13 H13 106.2
Eu3 N13 H13 106.2
C22 N14 C23 113.5(15)
C22 N14 Eu3 107.9(11)
C23 N14 Eu3 111.6(11)
C22 N14 H14 107.9
C23 N14 H14 107.9
Eu3 N14 H14 107.9
C24 N15 Eu3 115.0(12)
C24 N15 H15A 108.5
Eu3 N15 H15A 108.5
C24 N15 H15B 108.5
Eu3 N15 H15B 108.5
H15A N15 H15B 107.5
C25 N16 Eu4 110.7(12)
C25 N16 H16A 109.5
Eu4 N16 H16A 109.5
C25 N16 H16B 109.5
Eu4 N16 H16B 109.5
H16A N16 H16B 108.1
C27 N17 C26 114.6(17)
C27 N17 Eu4 116.0(13)
C26 N17 Eu4 115.1(12)
C27 N17 H17 102.8
C26 N17 H17 102.8
Eu4 N17 H17 102.8
C29 N18 C28 110.9(16)
C29 N18 Eu4 113.6(12)
C28 N18 Eu4 114.3(12)
C29 N18 H18 105.8
C28 N18 H18 105.8
Eu4 N18 H18 105.8
C31 N19 C30 111.3(16)
C31 N19 Eu4 110.3(12)
C30 N19 Eu4 108.9(12)
C31 N19 H19 108.8
C30 N19 H19 108.8
Eu4 N19 H19 108.8
C32 N20 Eu4 113.3(12)
C32 N20 H20A 108.9
Eu4 N20 H20A 108.9
C32 N20 H20B 108.9
Eu4 N20 H20B 108.9
H20A N20 H20B 107.7
Eu2 O1 Eu1 124.3(5)
Eu2 O1 H1F 111.0
Eu1 O1 H1F 111.0
Eu4 O2 Eu3 121.8(5)
Eu4 O2 H2D 106.5
Eu3 O2 H2D 106.5
H3E O3 H3C 109.8
H4E O4 H4F 107.1
Sb2 S1 Eu1 92.54(13)
Sb2 S2 Eu1 89.51(12)
Sb2 S2 Eu2 89.87(12)
Eu1 S2 Eu2 87.25(10)
Sb2 S3 Eu2 93.52(14)
Sb1 S4 Eu4 90.98(18)
Sb1 S5 Eu3 92.96(19)
Sb1 S6 Eu4 87.83(17)
Sb1 S6 Eu3 89.66(16)
Eu4 S6 Eu3 87.00(13)
S4 Sb1 S5 103.0(2)
S4 Sb1 S6 97.72(18)
S5 Sb1 S6 98.55(17)
S4 Sb1 Eu4 49.54(14)
S5 Sb1 Eu4 92.45(14)
S6 Sb1 Eu4 51.15(11)
S4 Sb1 Eu3 106.61(15)
S5 Sb1 Eu3 48.23(13)
S6 Sb1 Eu3 50.32(11)
Eu4 Sb1 Eu3 64.42(3)
S1 Sb2 S3 103.14(17)
S1 Sb2 S2 97.73(14)
S3 Sb2 S2 97.39(14)
S1 Sb2 Eu1 48.09(10)
S3 Sb2 Eu1 98.40(11)
S2 Sb2 Eu1 50.47(10)
S1 Sb2 Eu2 100.18(12)
S3 Sb2 Eu2 47.42(10)
S2 Sb2 Eu2 50.49(9)
Eu1 Sb2 Eu2 64.31(3)
C2 C1 N1 111.8(17)
C2 C1 H1C 109.2
N1 C1 H1C 109.2
C2 C1 H1D 109.2
N1 C1 H1D 109.2
H1C C1 H1D 107.9
C1 C2 N2 118.1(18)
C1 C2 H2A 107.8
N2 C2 H2A 107.8
C1 C2 H2B 107.8
N2 C2 H2B 107.8
H2A C2 H2B 107.1
N2 C3 C4 111.0(15)
N2 C3 H3A 109.4
C4 C3 H3A 109.4
N2 C3 H3B 109.4
C4 C3 H3B 109.4
H3A C3 H3B 108.0
N3 C4 C3 108.8(14)
N3 C4 H4A 109.9
C3 C4 H4A 109.9
N3 C4 H4B 109.9
C3 C4 H4B 109.9
H4A C4 H4B 108.3
N3 C5 C6 110.8(14)
N3 C5 H5C 109.5
C6 C5 H5C 109.5
N3 C5 H5D 109.5
C6 C5 H5D 109.5
H5C C5 H5D 108.1
C5 C6 N4 107.0(14)
C5 C6 H6C 110.3
N4 C6 H6C 110.3
C5 C6 H6D 110.3
N4 C6 H6D 110.3
H6C C6 H6D 108.6
C8 C7 N4 110.0(14)
C8 C7 H7A 109.7
N4 C7 H7A 109.7
C8 C7 H7B 109.7
N4 C7 H7B 109.7
H7A C7 H7B 108.2
C7 C8 N5 111.2(15)
C7 C8 H8A 109.4
N5 C8 H8A 109.4
C7 C8 H8B 109.4
N5 C8 H8B 109.4
H8A C8 H8B 108.0
N6 C9 C10 108.7(13)
N6 C9 H9A 110.0
C10 C9 H9A 110.0
N6 C9 H9B 110.0
C10 C9 H9B 110.0
H9A C9 H9B 108.3
N7 C10 C9 110.8(13)
N7 C10 H10C 109.5
C9 C10 H10C 109.5
N7 C10 H10D 109.5
C9 C10 H10D 109.5
H10C C10 H10D 108.1
C12 C11 N7 110.0(13)
C12 C11 H11C 109.7
N7 C11 H11C 109.7
C12 C11 H11D 109.7
N7 C11 H11D 109.7
H11C C11 H11D 108.2
C11 C12 N8 110.3(13)
C11 C12 H12A 109.6
N8 C12 H12A 109.6
C11 C12 H12B 109.6
N8 C12 H12B 109.6
H12A C12 H12B 108.1
N8 C13 C14 109.6(14)
N8 C13 H13A 109.8
C14 C13 H13A 109.8
N8 C13 H13B 109.8
C14 C13 H13B 109.8
H13A C13 H13B 108.2
N9 C14 C13 108.7(14)
N9 C14 H14A 109.9
C13 C14 H14A 109.9
N9 C14 H14B 109.9
C13 C14 H14B 109.9
H14A C14 H14B 108.3
C16 C15 N9 114.7(17)
C16 C15 H15C 108.6
N9 C15 H15C 108.6
C16 C15 H15D 108.6
N9 C15 H15D 108.6
H15C C15 H15D 107.6
C15 C16 N10 112.0(17)
C15 C16 H16C 109.2
N10 C16 H16C 109.2
C15 C16 H16D 109.2
N10 C16 H16D 109.2
H16C C16 H16D 107.9
N11 C17 C18 109.3(17)
N11 C17 H17A 109.8
C18 C17 H17A 109.8
N11 C17 H17B 109.8
C18 C17 H17B 109.8
H17A C17 H17B 108.3
N12 C18 C17 111.8(17)
N12 C18 H18A 109.3
C17 C18 H18A 109.3
N12 C18 H18B 109.3
C17 C18 H18B 109.3
H18A C18 H18B 107.9
C20 C19 N12 111.2(18)
C20 C19 H19A 109.4
N12 C19 H19A 109.4
C20 C19 H19B 109.4
N12 C19 H19B 109.4
H19A C19 H19B 108.0
C19 C20 N13 113.7(18)
C19 C20 H20C 108.8
N13 C20 H20C 108.8
C19 C20 H20D 108.8
N13 C20 H20D 108.8
H20C C20 H20D 107.7
N13 C21 C22 115.2(18)
N13 C21 H21A 108.5
C22 C21 H21A 108.5
N13 C21 H21B 108.5
C22 C21 H21B 108.5
H21A C21 H21B 107.5
C21 C22 N14 112.0(18)
C21 C22 H22A 109.2
N14 C22 H22A 109.2
C21 C22 H22B 109.2
N14 C22 H22B 109.2
H22A C22 H22B 107.9
C24 C23 N14 113.0(16)
C24 C23 H23A 109.0
N14 C23 H23A 109.0
C24 C23 H23B 109.0
N14 C23 H23B 109.0
H23A C23 H23B 107.8
C23 C24 N15 110.9(16)
C23 C24 H24A 109.5
N15 C24 H24A 109.5
C23 C24 H24B 109.5
N15 C24 H24B 109.5
H24A C24 H24B 108.1
C26 C25 N16 123(2)
C26 C25 H25A 106.5
N16 C25 H25A 106.5
C26 C25 H25B 106.5
N16 C25 H25B 106.5
H25A C25 H25B 106.5
C25 C26 N17 111.7(19)
C25 C26 H26A 109.3
N17 C26 H26A 109.3
C25 C26 H26B 109.3
N17 C26 H26B 109.3
H26A C26 H26B 107.9
N17 C27 C28 118.0(19)
N17 C27 H27A 107.8
C28 C27 H27A 107.8
N17 C27 H27B 107.8
C28 C27 H27B 107.8
H27A C27 H27B 107.1
C27 C28 N18 115.2(18)
C27 C28 H28A 108.5
N18 C28 H28A 108.5
C27 C28 H28B 108.5
N18 C28 H28B 108.5
H28A C28 H28B 107.5
N18 C29 C30 111.9(17)
N18 C29 H29A 109.2
C30 C29 H29A 109.2
N18 C29 H29B 109.2
C30 C29 H29B 109.2
H29A C29 H29B 107.9
C29 C30 N19 108.9(17)
C29 C30 H30A 109.9
N19 C30 H30A 109.9
C29 C30 H30B 109.9
N19 C30 H30B 109.9
H30A C30 H30B 108.3
C32 C31 N19 105.0(18)
C32 C31 H31A 110.8
N19 C31 H31A 110.8
C32 C31 H31B 110.8
N19 C31 H31B 110.8
H31A C31 H31B 108.8
C31 C32 N20 104.2(18)
C31 C32 H32A 110.9
N20 C32 H32A 110.9
C31 C32 H32B 110.9
N20 C32 H32B 110.9
H32A C32 H32B 108.9
S8 Sb3 S10 105.5(4)
S8 Sb3 S7 108.1(4)
S10 Sb3 S7 114.5(5)
S8 Sb3 S9 110.3(3)
S10 Sb3 S9 109.5(5)
S7 Sb3 S9 109.0(3)
S10' Sb3' S7' 108.7(8)
S10' Sb3' S8' 108.5(9)
S7' Sb3' S8' 107.0(7)
S10' Sb3' S9' 110.0(10)
S7' Sb3' S9' 110.6(6)
S8' Sb3' S9' 111.8(7)

loop_
_geom_bond_atom_site_label_1
_geom_bond_atom_site_label_2
_geom_bond_distance
Eu1 O1 2.278(11)
Eu1 N5 2.579(14)
Eu1 N1 2.580(14)
Eu1 N4 2.612(14)
Eu1 N2 2.613(13)
Eu1 N3 2.615(14)
Eu1 S1 2.803(4)
Eu1 S2 2.903(4)
Eu1 Sb2 3.7631(16)
Eu1 Eu2 4.0221(15)
Eu1 H1F 2.7016
Eu2 O1 2.272(11)
Eu2 N9 2.576(14)
Eu2 N6 2.597(14)
Eu2 N10 2.597(14)
Eu2 N7 2.602(13)
Eu2 N8 2.616(13)
Eu2 S3 2.799(4)
Eu2 S2 2.927(4)
Eu2 Sb2 3.7939(17)
Eu2 H1F 2.6954
Eu3 O2 2.293(12)
Eu3 N15 2.534(14)
Eu3 N11 2.539(15)
Eu3 N12 2.569(16)
Eu3 N14 2.593(14)
Eu3 N13 2.684(16)
Eu3 S5 2.831(5)
Eu3 S6 2.917(5)
Eu3 Sb1 3.7901(19)
Eu3 Eu4 3.9988(15)
Eu3 H2D 2.6626
Eu4 O2 2.282(11)
Eu4 N20 2.557(17)
Eu4 N18 2.582(15)
Eu4 N17 2.592(16)
Eu4 N19 2.608(16)
Eu4 N16 2.613(16)
Eu4 S4 2.824(6)
Eu4 S6 2.892(5)
Eu4 Sb1 3.7111(17)
Eu4 H2D 2.6529
N1 C1 1.41(2)
N1 H1A 0.9000
N1 H1B 0.9000
N2 C3 1.43(2)
N2 C2 1.48(2)
N2 H2 0.9100
N3 C5 1.43(2)
N3 C4 1.49(2)
N3 H3 0.9100
N4 C7 1.48(2)
N4 C6 1.51(2)
N4 H4 0.9100
N5 C8 1.48(2)
N5 H5A 0.9000
N5 H5B 0.9000
N6 C9 1.49(2)
N6 H6A 0.9000
N6 H6B 0.9000
N7 C10 1.46(2)
N7 C11 1.49(2)
N7 H7 0.9100
N8 C13 1.42(2)
N8 C12 1.495(19)
N8 H8 0.9100
N9 C14 1.49(2)
N9 C15 1.52(2)
N9 H9 0.9100
N10 C16 1.42(2)
N10 H10A 0.9000
N10 H10B 0.9000
N11 C17 1.46(2)
N11 H11A 0.9000
N11 H11B 0.9000
N12 C18 1.44(2)
N12 C19 1.57(2)
N12 H12 0.9100
N13 C21 1.43(2)
N13 C20 1.47(2)
N13 H13 0.9100
N14 C22 1.47(2)
N14 C23 1.52(2)
N14 H14 0.9100
N15 C24 1.47(2)
N15 H15A 0.9000
N15 H15B 0.9000
N16 C25 1.49(3)
N16 H16A 0.9000
N16 H16B 0.9000
N17 C27 1.39(2)
N17 C26 1.46(2)
N17 H17 0.9100
N18 C29 1.43(2)
N18 C28 1.44(2)
N18 H18 0.9100
N19 C31 1.48(3)
N19 C30 1.51(2)
N19 H19 0.9100
N20 C32 1.55(3)
N20 H20A 0.9000
N20 H20B 0.9000
O1 H1F 0.8500
O2 H2D 0.8504
O3 H3E 0.8498
O3 H3C 0.8502
O4 H4E 0.8500
O4 H4F 0.8498
S1 Sb2 2.389(5)
S2 Sb2 2.420(4)
S3 Sb2 2.395(4)
S4 Sb1 2.360(6)
S5 Sb1 2.378(6)
S6 Sb1 2.437(6)
C1 C2 1.38(3)
C1 H1C 0.9700
C1 H1D 0.9700
C2 H2A 0.9700
C2 H2B 0.9700
C3 C4 1.49(2)
C3 H3A 0.9700
C3 H3B 0.9700
C4 H4A 0.9700
C4 H4B 0.9700
C5 C6 1.49(2)
C5 H5C 0.9700
C5 H5D 0.9700
C6 H6C 0.9700
C6 H6D 0.9700
C7 C8 1.47(2)
C7 H7A 0.9700
C7 H7B 0.9700
C8 H8A 0.9700
C8 H8B 0.9700
C9 C10 1.52(2)
C9 H9A 0.9700
C9 H9B 0.9700
C10 H10C 0.9700
C10 H10D 0.9700
C11 C12 1.48(2)
C11 H11C 0.9700
C11 H11D 0.9700
C12 H12A 0.9700
C12 H12B 0.9700
C13 C14 1.51(2)
C13 H13A 0.9700
C13 H13B 0.9700
C14 H14A 0.9700
C14 H14B 0.9700
C15 C16 1.38(3)
C15 H15C 0.9700
C15 H15D 0.9700
C16 H16C 0.9700
C16 H16D 0.9700
C17 C18 1.53(3)
C17 H17A 0.9700
C17 H17B 0.9700
C18 H18A 0.9700
C18 H18B 0.9700
C19 C20 1.38(3)
C19 H19A 0.9700
C19 H19B 0.9700
C20 H20C 0.9700
C20 H20D 0.9700
C21 C22 1.45(3)
C21 H21A 0.9700
C21 H21B 0.9700
C22 H22A 0.9700
C22 H22B 0.9700
C23 C24 1.44(3)
C23 H23A 0.9700
C23 H23B 0.9700
C24 H24A 0.9700
C24 H24B 0.9700
C25 C26 1.42(3)
C25 H25A 0.9700
C25 H25B 0.9700
C26 H26A 0.9700
C26 H26B 0.9700
C27 C28 1.40(3)
C27 H27A 0.9700
C27 H27B 0.9700
C28 H28A 0.9700
C28 H28B 0.9700
C29 C30 1.49(3)
C29 H29A 0.9700
C29 H29B 0.9700
C30 H30A 0.9700
C30 H30B 0.9700
C31 C32 1.47(3)
C31 H31A 0.9700
C31 H31B 0.9700
C32 H32A 0.9700
C32 H32B 0.9700
Sb3 S8 2.321(4)
Sb3 S10 2.321(4)
Sb3 S7 2.321(4)
Sb3 S9 2.321(4)
S7' Sb3' 2.302(7)
S8' Sb3' 2.302(7)
S9' Sb3' 2.302(7)
Sb3' S10' 2.302(7)

loop_
_geom_torsion_atom_site_label_1
_geom_torsion_atom_site_label_2
_geom_torsion_atom_site_label_3
_geom_torsion_atom_site_label_4
_geom_torsion
N5 Eu1 Eu2 O1 -52.1(7)
N1 Eu1 Eu2 O1 19.8(7)
N4 Eu1 Eu2 O1 -78.2(11)
N2 Eu1 Eu2 O1 85.4(7)
N3 Eu1 Eu2 O1 147.5(7)
S1 Eu1 Eu2 O1 -128.0(6)
S2 Eu1 Eu2 O1 155.7(6)
Sb2 Eu1 Eu2 O1 -155.2(6)
O1 Eu1 Eu2 N9 -90.1(7)
N5 Eu1 Eu2 N9 -142.2(4)
N1 Eu1 Eu2 N9 -70.3(5)
N4 Eu1 Eu2 N9 -168.3(10)
N2 Eu1 Eu2 N9 -4.7(4)
N3 Eu1 Eu2 N9 57.5(5)
S1 Eu1 Eu2 N9 141.9(3)
S2 Eu1 Eu2 N9 65.6(3)
Sb2 Eu1 Eu2 N9 114.7(3)
O1 Eu1 Eu2 N6 51.0(7)
N5 Eu1 Eu2 N6 -1.1(4)
N1 Eu1 Eu2 N6 70.8(5)
N4 Eu1 Eu2 N6 -27.1(10)
N2 Eu1 Eu2 N6 136.4(4)
N3 Eu1 Eu2 N6 -161.4(5)
S1 Eu1 Eu2 N6 -77.0(3)
S2 Eu1 Eu2 N6 -153.3(3)
Sb2 Eu1 Eu2 N6 -104.1(3)
O1 Eu1 Eu2 N10 -23.1(7)
N5 Eu1 Eu2 N10 -75.2(5)
N1 Eu1 Eu2 N10 -3.3(5)
N4 Eu1 Eu2 N10 -101.2(10)
N2 Eu1 Eu2 N10 62.3(5)
N3 Eu1 Eu2 N10 124.5(5)
S1 Eu1 Eu2 N10 -151.1(4)
S2 Eu1 Eu2 N10 132.6(4)
Sb2 Eu1 Eu2 N10 -178.2(3)
O1 Eu1 Eu2 N7 78.4(10)
N5 Eu1 Eu2 N7 26.2(9)
N1 Eu1 Eu2 N7 98.1(9)
N4 Eu1 Eu2 N7 0.2(13)
N2 Eu1 Eu2 N7 163.8(9)
N3 Eu1 Eu2 N7 -134.1(9)
S1 Eu1 Eu2 N7 -49.7(9)
S2 Eu1 Eu2 N7 -126.0(9)
Sb2 Eu1 Eu2 N7 -76.8(9)
O1 Eu1 Eu2 N8 -154.5(7)
N5 Eu1 Eu2 N8 153.4(5)
N1 Eu1 Eu2 N8 -134.7(5)
N4 Eu1 Eu2 N8 127.3(10)
N2 Eu1 Eu2 N8 -69.1(5)
N3 Eu1 Eu2 N8 -7.0(5)
S1 Eu1 Eu2 N8 77.4(4)
S2 Eu1 Eu2 N8 1.1(4)
Sb2 Eu1 Eu2 N8 50.3(4)
O1 Eu1 Eu2 S3 126.9(6)
N5 Eu1 Eu2 S3 74.8(3)
N1 Eu1 Eu2 S3 146.7(3)
N4 Eu1 Eu2 S3 48.8(10)
N2 Eu1 Eu2 S3 -147.7(3)
N3 Eu1 Eu2 S3 -85.5(4)
S1 Eu1 Eu2 S3 -1.11(14)
S2 Eu1 Eu2 S3 -77.41(14)
Sb2 Eu1 Eu2 S3 -28.25(10)
O1 Eu1 Eu2 S2 -155.7(6)
N5 Eu1 Eu2 S2 152.2(3)
N1 Eu1 Eu2 S2 -135.9(3)
N4 Eu1 Eu2 S2 126.2(10)
N2 Eu1 Eu2 S2 -70.3(3)
N3 Eu1 Eu2 S2 -8.1(4)
S1 Eu1 Eu2 S2 76.30(15)
Sb2 Eu1 Eu2 S2 49.17(11)
O1 Eu1 Eu2 Sb2 155.2(6)
N5 Eu1 Eu2 Sb2 103.1(3)
N1 Eu1 Eu2 Sb2 175.0(3)
N4 Eu1 Eu2 Sb2 77.0(10)
N2 Eu1 Eu2 Sb2 -119.4(3)
N3 Eu1 Eu2 Sb2 -57.3(4)
S1 Eu1 Eu2 Sb2 27.14(11)
S2 Eu1 Eu2 Sb2 -49.17(11)
N15 Eu3 Eu4 O2 -54.5(7)
N11 Eu3 Eu4 O2 25.6(7)
N12 Eu3 Eu4 O2 94.8(7)
N14 Eu3 Eu4 O2 -69.2(15)
N13 Eu3 Eu4 O2 166.4(8)
S5 Eu3 Eu4 O2 -126.9(7)
S6 Eu3 Eu4 O2 149.3(7)
Sb1 Eu3 Eu4 O2 -160.6(6)
O2 Eu3 Eu4 N20 61.2(8)
N15 Eu3 Eu4 N20 6.7(5)
N11 Eu3 Eu4 N20 86.8(5)
N12 Eu3 Eu4 N20 156.0(6)
N14 Eu3 Eu4 N20 -8.0(14)
N13 Eu3 Eu4 N20 -132.4(6)
S5 Eu3 Eu4 N20 -65.7(4)
S6 Eu3 Eu4 N20 -149.5(5)
Sb1 Eu3 Eu4 N20 -99.4(4)
O2 Eu3 Eu4 N18 -138.6(8)
N15 Eu3 Eu4 N18 166.9(6)
N11 Eu3 Eu4 N18 -113.0(6)
N12 Eu3 Eu4 N18 -43.8(6)
N14 Eu3 Eu4 N18 152.2(14)
N13 Eu3 Eu4 N18 27.7(7)
S5 Eu3 Eu4 N18 94.4(5)
S6 Eu3 Eu4 N18 10.7(5)
Sb1 Eu3 Eu4 N18 60.8(5)
O2 Eu3 Eu4 N17 -79.9(7)
N15 Eu3 Eu4 N17 -134.4(5)
N11 Eu3 Eu4 N17 -54.4(5)
N12 Eu3 Eu4 N17 14.9(5)
N14 Eu3 Eu4 N17 -149.1(14)
N13 Eu3 Eu4 N17 86.4(6)
S5 Eu3 Eu4 N17 153.1(4)
S6 Eu3 Eu4 N17 69.3(4)
Sb1 Eu3 Eu4 N17 119.5(4)
O2 Eu3 Eu4 N19 73.2(13)
N15 Eu3 Eu4 N19 18.8(12)
N11 Eu3 Eu4 N19 98.8(12)
N12 Eu3 Eu4 N19 168.1(12)
N14 Eu3 Eu4 N19 4.0(18)
N13 Eu3 Eu4 N19 -120.4(12)
S5 Eu3 Eu4 N19 -53.7(12)
S6 Eu3 Eu4 N19 -137.5(12)
Sb1 Eu3 Eu4 N19 -87.3(12)
O2 Eu3 Eu4 N16 -12.7(7)
N15 Eu3 Eu4 N16 -67.2(5)
N11 Eu3 Eu4 N16 12.9(5)
N12 Eu3 Eu4 N16 82.1(6)
N14 Eu3 Eu4 N16 -81.9(14)
N13 Eu3 Eu4 N16 153.7(6)
S5 Eu3 Eu4 N16 -139.6(4)
S6 Eu3 Eu4 N16 136.6(4)
Sb1 Eu3 Eu4 N16 -173.3(4)
O2 Eu3 Eu4 S4 139.5(7)
N15 Eu3 Eu4 S4 85.0(4)
N11 Eu3 Eu4 S4 165.1(4)
N12 Eu3 Eu4 S4 -125.7(4)
N14 Eu3 Eu4 S4 70.3(13)
N13 Eu3 Eu4 S4 -54.1(5)
S5 Eu3 Eu4 S4 12.54(19)
S6 Eu3 Eu4 S4 -71.2(2)
Sb1 Eu3 Eu4 S4 -21.10(16)
O2 Eu3 Eu4 S6 -149.3(7)
N15 Eu3 Eu4 S6 156.2(4)
N11 Eu3 Eu4 S6 -123.7(4)
N12 Eu3 Eu4 S6 -54.5(4)
N14 Eu3 Eu4 S6 141.5(13)
N13 Eu3 Eu4 S6 17.1(5)
S5 Eu3 Eu4 S6 83.8(2)
Sb1 Eu3 Eu4 S6 50.15(16)
O2 Eu3 Eu4 Sb1 160.6(6)
N15 Eu3 Eu4 Sb1 106.1(3)
N11 Eu3 Eu4 Sb1 -173.8(3)
N12 Eu3 Eu4 Sb1 -104.6(4)
N14 Eu3 Eu4 Sb1 91.4(13)
N13 Eu3 Eu4 Sb1 -33.1(5)
S5 Eu3 Eu4 Sb1 33.63(13)
S6 Eu3 Eu4 Sb1 -50.15(16)
O1 Eu1 N1 C1 103.3(15)
N5 Eu1 N1 C1 -173.7(16)
N4 Eu1 N1 C1 -105.0(15)
N2 Eu1 N1 C1 7.7(14)
N3 Eu1 N1 C1 -45.4(15)
S1 Eu1 N1 C1 -157.1(12)
S2 Eu1 N1 C1 50.5(16)
Sb2 Eu1 N1 C1 108.2(16)
Eu2 Eu1 N1 C1 94.0(15)
O1 Eu1 N2 C3 173.1(12)
N5 Eu1 N2 C3 -111.8(12)
N1 Eu1 N2 C3 -109.8(13)
N4 Eu1 N2 C3 -40.0(12)
N3 Eu1 N2 C3 14.2(11)
S1 Eu1 N2 C3 54.8(15)
S2 Eu1 N2 C3 101.0(12)
Sb2 Eu1 N2 C3 89.8(12)
Eu2 Eu1 N2 C3 145.4(11)
O1 Eu1 N2 C2 -62.2(13)
N5 Eu1 N2 C2 12.9(16)
N1 Eu1 N2 C2 14.9(12)
N4 Eu1 N2 C2 84.7(13)
N3 Eu1 N2 C2 138.9(13)
S1 Eu1 N2 C2 179.5(10)
S2 Eu1 N2 C2 -134.3(13)
Sb2 Eu1 N2 C2 -145.5(11)
Eu2 Eu1 N2 C2 -89.9(12)
O1 Eu1 N3 C5 -155.6(10)
N5 Eu1 N3 C5 21.4(14)
N1 Eu1 N3 C5 -58.4(12)
N4 Eu1 N3 C5 9.8(11)
N2 Eu1 N3 C5 -111.0(12)
S1 Eu1 N3 C5 90.0(11)
S2 Eu1 N3 C5 169.2(11)
Sb2 Eu1 N3 C5 129.4(11)
Eu2 Eu1 N3 C5 175.1(10)
O1 Eu1 N3 C4 -26.9(15)
N5 Eu1 N3 C4 150.2(10)
N1 Eu1 N3 C4 70.3(11)
N4 Eu1 N3 C4 138.5(12)
N2 Eu1 N3 C4 17.7(10)
S1 Eu1 N3 C4 -141.3(11)
S2 Eu1 N3 C4 -62.1(10)
Sb2 Eu1 N3 C4 -101.9(10)
Eu2 Eu1 N3 C4 -56.2(12)
O1 Eu1 N4 C7 -45.8(14)
N5 Eu1 N4 C7 -23.6(10)
N1 Eu1 N4 C7 -97.4(11)
N2 Eu1 N4 C7 -158.1(10)
N3 Eu1 N4 C7 146.9(12)
S1 Eu1 N4 C7 55.8(10)
S2 Eu1 N4 C7 112.4(10)
Sb2 Eu1 N4 C7 71.9(11)
Eu2 Eu1 N4 C7 4.8(18)
O1 Eu1 N4 C6 -170.2(9)
N5 Eu1 N4 C6 -148.0(11)
N1 Eu1 N4 C6 138.2(11)
N2 Eu1 N4 C6 77.4(11)
N3 Eu1 N4 C6 22.4(10)
S1 Eu1 N4 C6 -68.7(10)
S2 Eu1 N4 C6 -12.1(13)
Sb2 Eu1 N4 C6 -52.5(11)
Eu2 Eu1 N4 C6 -119.6(11)
O1 Eu1 N5 C8 161.3(12)
N1 Eu1 N5 C8 80.2(12)
N4 Eu1 N5 C8 -5.6(11)
N2 Eu1 N5 C8 82.1(13)
N3 Eu1 N5 C8 -17.2(14)
S1 Eu1 N5 C8 -90.3(11)
S2 Eu1 N5 C8 -147.5(10)
Sb2 Eu1 N5 C8 -117.8(11)
Eu2 Eu1 N5 C8 -176.7(11)
O1 Eu2 N6 C9 -155.4(11)
N9 Eu2 N6 C9 -68.9(13)
N10 Eu2 N6 C9 -71.0(11)
N7 Eu2 N6 C9 12.6(10)
N8 Eu2 N6 C9 30.5(13)
S3 Eu2 N6 C9 98.3(11)
S2 Eu2 N6 C9 155.2(9)
Sb2 Eu2 N6 C9 124.9(10)
Eu1 Eu2 N6 C9 -177.1(10)
O1 Eu2 N7 C10 38.1(13)
N9 Eu2 N7 C10 156.6(10)
N6 Eu2 N7 C10 18.2(10)
N10 Eu2 N7 C10 94.8(11)
N8 Eu2 N7 C10 -147.3(11)
S3 Eu2 N7 C10 -61.0(10)
S2 Eu2 N7 C10 -117.5(10)
Sb2 Eu2 N7 C10 -77.9(10)
Eu1 Eu2 N7 C10 -11.7(17)
O1 Eu2 N7 C11 163.3(9)
N9 Eu2 N7 C11 -78.3(10)
N6 Eu2 N7 C11 143.3(11)
N10 Eu2 N7 C11 -140.0(11)
N8 Eu2 N7 C11 -22.2(9)
S3 Eu2 N7 C11 64.1(10)
S2 Eu2 N7 C11 7.6(13)
Sb2 Eu2 N7 C11 47.2(10)
Eu1 Eu2 N7 C11 113.4(11)
O1 Eu2 N8 C13 33.7(14)
N9 Eu2 N8 C13 -23.2(10)
N6 Eu2 N8 C13 -157.8(10)
N10 Eu2 N8 C13 -73.5(11)
N7 Eu2 N8 C13 -139.9(11)
S3 Eu2 N8 C13 137.2(10)
S2 Eu2 N8 C13 57.9(10)
Sb2 Eu2 N8 C13 97.8(10)
Eu1 Eu2 N8 C13 57.0(11)
O1 Eu2 N8 C12 165.3(9)
N9 Eu2 N8 C12 108.4(11)
N6 Eu2 N8 C12 -26.2(12)
N10 Eu2 N8 C12 58.1(11)
N7 Eu2 N8 C12 -8.3(9)
S3 Eu2 N8 C12 -91.2(10)
S2 Eu2 N8 C12 -170.5(10)
Sb2 Eu2 N8 C12 -130.6(10)
Eu1 Eu2 N8 C12 -171.4(8)
O1 Eu2 N9 C14 -162.7(12)
N6 Eu2 N9 C14 117.4(12)
N10 Eu2 N9 C14 119.6(13)
N7 Eu2 N9 C14 49.3(12)
N8 Eu2 N9 C14 -8.0(11)
S3 Eu2 N9 C14 -41.6(15)
S2 Eu2 N9 C14 -92.4(12)
Sb2 Eu2 N9 C14 -77.3(12)
Eu1 Eu2 N9 C14 -134.6(12)
O1 Eu2 N9 C15 70.9(12)
N6 Eu2 N9 C15 -9.0(15)
N10 Eu2 N9 C15 -6.8(12)
N7 Eu2 N9 C15 -77.0(12)
N8 Eu2 N9 C15 -134.4(13)
S3 Eu2 N9 C15 -168.0(10)
S2 Eu2 N9 C15 141.2(12)
Sb2 Eu2 N9 C15 156.4(11)
Eu1 Eu2 N9 C15 99.0(12)
O1 Eu2 N10 C16 -69.1(13)
N9 Eu2 N10 C16 31.7(12)
N6 Eu2 N10 C16 -149.8(14)
N7 Eu2 N10 C16 141.4(13)
N8 Eu2 N10 C16 81.6(13)
S3 Eu2 N10 C16 -169.6(10)
S2 Eu2 N10 C16 -12.6(15)
Sb2 Eu2 N10 C16 -64(2)
Eu1 Eu2 N10 C16 -58.4(13)
O2 Eu3 N11 C17 82.5(12)
N15 Eu3 N11 C17 165.2(12)
N12 Eu3 N11 C17 -30.3(11)
N14 Eu3 N11 C17 -125.6(13)
N13 Eu3 N11 C17 -72.8(13)
S5 Eu3 N11 C17 166.7(9)
S6 Eu3 N11 C17 23.7(13)
Sb1 Eu3 N11 C17 54.7(18)
Eu4 Eu3 N11 C17 70.2(12)
O2 Eu3 N12 C18 -66.2(14)
N15 Eu3 N12 C18 28.3(17)
N11 Eu3 N12 C18 3.1(13)
N14 Eu3 N12 C18 79.6(14)
N13 Eu3 N12 C18 143.0(15)
S5 Eu3 N12 C18 171.3(11)
S6 Eu3 N12 C18 -133.4(14)
Sb1 Eu3 N12 C18 -155.9(13)
Eu4 Eu3 N12 C18 -96.2(13)
O2 Eu3 N12 C19 155.2(12)
N15 Eu3 N12 C19 -110.3(13)
N11 Eu3 N12 C19 -135.5(13)
N14 Eu3 N12 C19 -59.0(12)
N13 Eu3 N12 C19 4.4(11)
S5 Eu3 N12 C19 32.7(15)
S6 Eu3 N12 C19 88.1(12)
Sb1 Eu3 N12 C19 65.5(12)
Eu4 Eu3 N12 C19 125.2(12)
O2 Eu3 N13 C21 172.6(12)
N15 Eu3 N13 C21 29.7(16)
N11 Eu3 N13 C21 -65.7(15)
N12 Eu3 N13 C21 -108.3(15)
N14 Eu3 N13 C21 -7.3(13)
S5 Eu3 N13 C21 90.3(14)
S6 Eu3 N13 C21 171.3(14)
Sb1 Eu3 N13 C21 130.4(14)
Eu4 Eu3 N13 C21 158.8(12)
O2 Eu3 N13 C20 -57.1(17)
N15 Eu3 N13 C20 160.0(11)
N11 Eu3 N13 C20 64.5(13)
N12 Eu3 N13 C20 21.9(11)
N14 Eu3 N13 C20 123.0(13)
S5 Eu3 N13 C20 -139.4(12)
S6 Eu3 N13 C20 -58.5(11)
Sb1 Eu3 N13 C20 -99.3(12)
Eu4 Eu3 N13 C20 -70.9(13)
O2 Eu3 N14 C22 -148.0(12)
N15 Eu3 N14 C22 -115.2(13)
N11 Eu3 N14 C22 162.2(13)
N12 Eu3 N14 C22 96.1(13)
N13 Eu3 N14 C22 31.9(12)
S5 Eu3 N14 C22 -42.9(12)
S6 Eu3 N14 C22 29.4(16)
Sb1 Eu3 N14 C22 -17.9(14)
Eu4 Eu3 N14 C22 -99.3(17)
O2 Eu3 N14 C23 -22.6(16)
N15 Eu3 N14 C23 10.2(11)
N11 Eu3 N14 C23 -72.4(12)
N12 Eu3 N14 C23 -138.6(12)
N13 Eu3 N14 C23 157.3(14)
S5 Eu3 N14 C23 82.5(12)
S6 Eu3 N14 C23 154.8(10)
Sb1 Eu3 N14 C23 107.4(11)
Eu4 Eu3 N14 C23 26(2)
O2 Eu3 N15 C24 177.5(13)
N11 Eu3 N15 C24 97.9(13)
N12 Eu3 N15 C24 74.4(15)
N14 Eu3 N15 C24 16.9(12)
N13 Eu3 N15 C24 -19.5(14)
S5 Eu3 N15 C24 -81.3(12)
S6 Eu3 N15 C24 -133.0(11)
Sb1 Eu3 N15 C24 -101.4(12)
Eu4 Eu3 N15 C24 -158.9(12)
O2 Eu4 N16 C25 -88.6(13)
N20 Eu4 N16 C25 -172.4(14)
N18 Eu4 N16 C25 57.8(13)
N17 Eu4 N16 C25 2.6(12)
N19 Eu4 N16 C25 118.7(13)
S4 Eu4 N16 C25 155.1(10)
S6 Eu4 N16 C25 -37.6(15)
Sb1 Eu4 N16 C25 -103.7(17)
Eu3 Eu4 N16 C25 -82.3(13)
O2 Eu4 N17 C27 -164.9(15)
N20 Eu4 N17 C27 124.2(15)
N18 Eu4 N17 C27 -2.3(14)
N19 Eu4 N17 C27 53.1(16)
N16 Eu4 N17 C27 116.6(15)
S4 Eu4 N17 C27 -39.8(17)
S6 Eu4 N17 C27 -91.6(15)
Sb1 Eu4 N17 C27 -80.4(15)
Eu3 Eu4 N17 C27 -136.2(14)
O2 Eu4 N17 C26 57.5(14)
N20 Eu4 N17 C26 -13.4(18)
N18 Eu4 N17 C26 -139.9(15)
N19 Eu4 N17 C26 -84.5(14)
N16 Eu4 N17 C26 -21.0(13)
S4 Eu4 N17 C26 -177.5(11)
S6 Eu4 N17 C26 130.7(14)
Sb1 Eu4 N17 C26 142.0(13)
Eu3 Eu4 N17 C26 86.2(14)
O2 Eu4 N18 C29 145.6(12)
N20 Eu4 N18 C29 -24.9(16)
N17 Eu4 N18 C29 112.1(14)
N19 Eu4 N18 C29 -9.2(13)
N16 Eu4 N18 C29 55.3(14)
S4 Eu4 N18 C29 -91.0(13)
S6 Eu4 N18 C29 -170.1(13)
Sb1 Eu4 N18 C29 -129.6(13)
Eu3 Eu4 N18 C29 -177.9(11)
O2 Eu4 N18 C28 17.0(18)
N20 Eu4 N18 C28 -153.4(13)
N17 Eu4 N18 C28 -16.5(13)
N19 Eu4 N18 C28 -137.8(15)
N16 Eu4 N18 C28 -73.2(14)
S4 Eu4 N18 C28 140.4(14)
S6 Eu4 N18 C28 61.3(13)
Sb1 Eu4 N18 C28 101.8(14)
Eu3 Eu4 N18 C28 53.5(15)
O2 Eu4 N19 C31 57.4(16)
N20 Eu4 N19 C31 23.4(13)
N18 Eu4 N19 C31 -143.8(15)
N17 Eu4 N19 C31 162.2(13)
N16 Eu4 N19 C31 102.3(14)
S4 Eu4 N19 C31 -58.2(13)
S6 Eu4 N19 C31 -108.4(13)
Sb1 Eu4 N19 C31 -65.6(14)
Eu3 Eu4 N19 C31 10(2)
O2 Eu4 N19 C30 179.8(11)
N20 Eu4 N19 C30 145.8(14)
N18 Eu4 N19 C30 -21.4(12)
N17 Eu4 N19 C30 -75.3(13)
N16 Eu4 N19 C30 -135.3(13)
S4 Eu4 N19 C30 64.2(12)
S6 Eu4 N19 C30 14.1(17)
Sb1 Eu4 N19 C30 56.8(13)
Eu3 Eu4 N19 C30 132.7(12)
O2 Eu4 N20 C32 -145.7(14)
N18 Eu4 N20 C32 29.0(17)
N17 Eu4 N20 C32 -72.9(16)
N19 Eu4 N20 C32 13.1(13)
N16 Eu4 N20 C32 -65.5(14)
S4 Eu4 N20 C32 96.8(13)
S6 Eu4 N20 C32 158.3(11)
Sb1 Eu4 N20 C32 129.6(13)
Eu3 Eu4 N20 C32 -171.4(13)
N9 Eu2 O1 Eu1 93.2(6)
N6 Eu2 O1 Eu1 -128.0(6)
N10 Eu2 O1 Eu1 157.8(7)
N7 Eu2 O1 Eu1 -146.6(6)
N8 Eu2 O1 Eu1 43.3(11)
S3 Eu2 O1 Eu1 -54.9(6)
S2 Eu2 O1 Eu1 18.2(4)
Sb2 Eu2 O1 Eu1 -20.9(5)
N5 Eu1 O1 Eu2 127.2(6)
N1 Eu1 O1 Eu2 -160.5(7)
N4 Eu1 O1 Eu2 147.8(6)
N2 Eu1 O1 Eu2 -95.3(6)
N3 Eu1 O1 Eu2 -55.0(10)
S1 Eu1 O1 Eu2 54.6(6)
S2 Eu1 O1 Eu2 -18.3(5)
Sb2 Eu1 O1 Eu2 21.0(5)
N20 Eu4 O2 Eu3 -117.7(7)
N18 Eu4 O2 Eu3 69.5(11)
N17 Eu4 O2 Eu3 99.6(7)
N19 Eu4 O2 Eu3 -148.8(7)
N16 Eu4 O2 Eu3 167.6(7)
S4 Eu4 O2 Eu3 -45.4(7)
S6 Eu4 O2 Eu3 22.9(5)
Sb1 Eu4 O2 Eu3 -16.5(5)
N15 Eu3 O2 Eu4 125.1(7)
N11 Eu3 O2 Eu4 -154.7(7)
N12 Eu3 O2 Eu4 -93.3(7)
N14 Eu3 O2 Eu4 155.6(6)
N13 Eu3 O2 Eu4 -24.2(14)
S5 Eu3 O2 Eu4 52.7(6)
S6 Eu3 O2 Eu4 -22.8(5)
Sb1 Eu3 O2 Eu4 16.2(5)
O1 Eu1 S1 Sb2 -60.1(3)
N5 Eu1 S1 Sb2 -135.2(4)
N1 Eu1 S1 Sb2 -151.3(7)
N4 Eu1 S1 Sb2 156.8(3)
N2 Eu1 S1 Sb2 54.3(7)
N3 Eu1 S1 Sb2 91.0(3)
S2 Eu1 S1 Sb2 8.37(13)
Eu2 Eu1 S1 Sb2 -37.68(13)
O1 Eu1 S2 Sb2 101.5(3)
N5 Eu1 S2 Sb2 48.0(5)
N1 Eu1 S2 Sb2 156.3(5)
N4 Eu1 S2 Sb2 -65.1(5)
N2 Eu1 S2 Sb2 -164.3(4)
N3 Eu1 S2 Sb2 -96.5(3)
S1 Eu1 S2 Sb2 -8.26(13)
Eu2 Eu1 S2 Sb2 89.89(12)
O1 Eu1 S2 Eu2 11.6(3)
N5 Eu1 S2 Eu2 -41.9(5)
N1 Eu1 S2 Eu2 66.4(5)
N4 Eu1 S2 Eu2 -155.0(5)
N2 Eu1 S2 Eu2 105.8(3)
N3 Eu1 S2 Eu2 173.6(3)
S1 Eu1 S2 Eu2 -98.15(13)
Sb2 Eu1 S2 Eu2 -89.89(12)
O1 Eu2 S2 Sb2 -101.2(3)
N9 Eu2 S2 Sb2 158.1(3)
N6 Eu2 S2 Sb2 -49.7(5)
N10 Eu2 S2 Sb2 -161.1(5)
N7 Eu2 S2 Sb2 63.7(5)
N8 Eu2 S2 Sb2 91.4(3)
S3 Eu2 S2 Sb2 6.55(12)
Eu1 Eu2 S2 Sb2 -89.51(12)
O1 Eu2 S2 Eu1 -11.7(3)
N9 Eu2 S2 Eu1 -112.4(3)
N6 Eu2 S2 Eu1 39.8(5)
N10 Eu2 S2 Eu1 -71.6(5)
N7 Eu2 S2 Eu1 153.2(5)
N8 Eu2 S2 Eu1 -179.1(3)
S3 Eu2 S2 Eu1 96.06(12)
Sb2 Eu2 S2 Eu1 89.51(12)
O1 Eu2 S3 Sb2 61.9(3)
N9 Eu2 S3 Sb2 -57.3(6)
N6 Eu2 S3 Sb2 136.7(3)
N10 Eu2 S3 Sb2 156.1(7)
N7 Eu2 S3 Sb2 -155.6(3)
N8 Eu2 S3 Sb2 -87.7(3)
S2 Eu2 S3 Sb2 -6.63(12)
Eu1 Eu2 S3 Sb2 39.29(11)
O2 Eu4 S4 Sb1 49.3(4)
N20 Eu4 S4 Sb1 123.2(4)
N18 Eu4 S4 Sb1 -101.0(4)
N17 Eu4 S4 Sb1 -67.0(6)
N19 Eu4 S4 Sb1 -169.7(4)
N16 Eu4 S4 Sb1 154.9(7)
S6 Eu4 S4 Sb1 -15.81(17)
Eu3 Eu4 S4 Sb1 28.95(18)
O2 Eu3 S5 Sb1 -70.8(3)
N15 Eu3 S5 Sb1 -148.5(4)
N11 Eu3 S5 Sb1 -150.1(7)
N12 Eu3 S5 Sb1 54.1(6)
N14 Eu3 S5 Sb1 145.3(4)
N13 Eu3 S5 Sb1 80.6(4)
S6 Eu3 S5 Sb1 -0.66(16)
Eu4 Eu3 S5 Sb1 -47.72(14)
O2 Eu4 S6 Sb1 -104.9(3)
N20 Eu4 S6 Sb1 -46.0(6)
N18 Eu4 S6 Sb1 98.4(4)
N17 Eu4 S6 Sb1 164.5(4)
N19 Eu4 S6 Sb1 65.7(7)
N16 Eu4 S6 Sb1 -157.5(5)
S4 Eu4 S6 Sb1 15.31(16)
Eu3 Eu4 S6 Sb1 -89.77(15)
O2 Eu4 S6 Eu3 -15.1(3)
N20 Eu4 S6 Eu3 43.8(6)
N18 Eu4 S6 Eu3 -171.8(4)
N17 Eu4 S6 Eu3 -105.7(4)
N19 Eu4 S6 Eu3 155.5(7)
N16 Eu4 S6 Eu3 -67.8(5)
S4 Eu4 S6 Eu3 105.08(17)
Sb1 Eu4 S6 Eu3 89.77(15)
O2 Eu3 S6 Sb1 102.9(3)
N15 Eu3 S6 Sb1 51.0(5)
N11 Eu3 S6 Sb1 164.3(4)
N12 Eu3 S6 Sb1 -145.9(4)
N14 Eu3 S6 Sb1 -75.4(7)
N13 Eu3 S6 Sb1 -77.7(4)
S5 Eu3 S6 Sb1 0.65(15)
Eu4 Eu3 S6 Sb1 87.84(16)
O2 Eu3 S6 Eu4 15.1(3)
N15 Eu3 S6 Eu4 -36.9(5)
N11 Eu3 S6 Eu4 76.5(4)
N12 Eu3 S6 Eu4 126.2(4)
N14 Eu3 S6 Eu4 -163.3(6)
N13 Eu3 S6 Eu4 -165.6(4)
S5 Eu3 S6 Eu4 -87.19(16)
Sb1 Eu3 S6 Eu4 -87.84(16)
Eu4 S4 Sb1 S5 -82.0(2)
Eu4 S4 Sb1 S6 18.6(2)
Eu4 S4 Sb1 Eu3 -32.16(19)
Eu3 S5 Sb1 S4 100.82(19)
Eu3 S5 Sb1 S6 0.79(19)
Eu3 S5 Sb1 Eu4 51.86(14)
Eu4 S6 Sb1 S4 -18.2(2)
Eu3 S6 Sb1 S4 -105.21(19)
Eu4 S6 Sb1 S5 86.24(17)
Eu3 S6 Sb1 S5 -0.76(18)
Eu3 S6 Sb1 Eu4 -87.01(12)
Eu4 S6 Sb1 Eu3 87.01(12)
O2 Eu4 Sb1 S4 -136.2(4)
N20 Eu4 Sb1 S4 -56.3(4)
N18 Eu4 Sb1 S4 76.5(4)
N17 Eu4 Sb1 S4 139.2(4)
N19 Eu4 Sb1 S4 11.5(5)
N16 Eu4 Sb1 S4 -121.4(14)
S6 Eu4 Sb1 S4 156.0(3)
Eu3 Eu4 Sb1 S4 -145.6(2)
O2 Eu4 Sb1 S5 -31.2(3)
N20 Eu4 Sb1 S5 48.6(4)
N18 Eu4 Sb1 S5 -178.5(4)
N17 Eu4 Sb1 S5 -115.8(4)
N19 Eu4 Sb1 S5 116.5(5)
N16 Eu4 Sb1 S5 -16.4(14)
S4 Eu4 Sb1 S5 105.0(3)
S6 Eu4 Sb1 S5 -99.0(2)
Eu3 Eu4 Sb1 S5 -40.57(14)
O2 Eu4 Sb1 S6 67.8(3)
N20 Eu4 Sb1 S6 147.7(4)
N18 Eu4 Sb1 S6 -79.5(4)
N17 Eu4 Sb1 S6 -16.8(4)
N19 Eu4 Sb1 S6 -144.5(5)
N16 Eu4 Sb1 S6 82.6(14)
S4 Eu4 Sb1 S6 -156.0(3)
Eu3 Eu4 Sb1 S6 58.44(14)
O2 Eu4 Sb1 Eu3 9.3(3)
N20 Eu4 Sb1 Eu3 89.2(4)
N18 Eu4 Sb1 Eu3 -138.0(4)
N17 Eu4 Sb1 Eu3 -75.2(4)
N19 Eu4 Sb1 Eu3 157.0(4)
N16 Eu4 Sb1 Eu3 24.2(14)
S4 Eu4 Sb1 Eu3 145.6(2)
S6 Eu4 Sb1 Eu3 -58.44(14)
O2 Eu3 Sb1 S4 17.4(4)
N15 Eu3 Sb1 S4 -60.9(4)
N11 Eu3 Sb1 S4 44.7(10)
N12 Eu3 Sb1 S4 121.8(4)
N14 Eu3 Sb1 S4 -135.0(5)
N13 Eu3 Sb1 S4 178.5(4)
S5 Eu3 Sb1 S4 -92.7(3)
S6 Eu3 Sb1 S4 86.3(2)
Eu4 Eu3 Sb1 S4 26.68(17)
O2 Eu3 Sb1 S5 110.1(4)
N15 Eu3 Sb1 S5 31.8(4)
N11 Eu3 Sb1 S5 137.4(10)
N12 Eu3 Sb1 S5 -145.5(4)
N14 Eu3 Sb1 S5 -42.2(5)
N13 Eu3 Sb1 S5 -88.8(4)
S6 Eu3 Sb1 S5 179.0(2)
Eu4 Eu3 Sb1 S5 119.4(2)
O2 Eu3 Sb1 S6 -68.9(3)
N15 Eu3 Sb1 S6 -147.2(4)
N11 Eu3 Sb1 S6 -41.6(10)
N12 Eu3 Sb1 S6 35.6(4)
N14 Eu3 Sb1 S6 138.8(4)
N13 Eu3 Sb1 S6 92.2(4)
S5 Eu3 Sb1 S6 -179.0(2)
Eu4 Eu3 Sb1 S6 -59.58(14)
O2 Eu3 Sb1 Eu4 -9.3(3)
N15 Eu3 Sb1 Eu4 -87.6(3)
N11 Eu3 Sb1 Eu4 18.0(10)
N12 Eu3 Sb1 Eu4 95.1(4)
N14 Eu3 Sb1 Eu4 -161.7(4)
N13 Eu3 Sb1 Eu4 151.8(4)
S5 Eu3 Sb1 Eu4 -119.4(2)
S6 Eu3 Sb1 Eu4 59.58(14)
Eu1 S1 Sb2 S3 89.54(15)
Eu1 S1 Sb2 S2 -9.95(16)
Eu1 S1 Sb2 Eu2 41.15(13)
Eu2 S3 Sb2 S1 -91.84(15)
Eu2 S3 Sb2 S2 7.93(15)
Eu2 S3 Sb2 Eu1 -43.05(12)
Eu1 S2 Sb2 S1 9.60(15)
Eu2 S2 Sb2 S1 96.85(15)
Eu1 S2 Sb2 S3 -94.81(14)
Eu2 S2 Sb2 S3 -7.56(14)
Eu2 S2 Sb2 Eu1 87.25(10)
Eu1 S2 Sb2 Eu2 -87.25(10)
O1 Eu1 Sb2 S1 122.7(3)
N5 Eu1 Sb2 S1 45.0(4)
N1 Eu1 Sb2 S1 117.9(11)
N4 Eu1 Sb2 S1 -25.6(4)
N2 Eu1 Sb2 S1 -150.1(4)
N3 Eu1 Sb2 S1 -87.2(3)
S2 Eu1 Sb2 S1 -167.2(2)
Eu2 Eu1 Sb2 S1 134.05(17)
O1 Eu1 Sb2 S3 22.5(3)
N5 Eu1 Sb2 S3 -55.1(3)
N1 Eu1 Sb2 S3 17.7(11)
N4 Eu1 Sb2 S3 -125.7(3)
N2 Eu1 Sb2 S3 109.8(4)
N3 Eu1 Sb2 S3 172.7(3)
S1 Eu1 Sb2 S3 -100.1(2)
S2 Eu1 Sb2 S3 92.68(16)
Eu2 Eu1 Sb2 S3 33.90(11)
O1 Eu1 Sb2 S2 -70.1(3)
N5 Eu1 Sb2 S2 -147.8(3)
N1 Eu1 Sb2 S2 -74.9(11)
N4 Eu1 Sb2 S2 141.6(4)
N2 Eu1 Sb2 S2 17.1(4)
N3 Eu1 Sb2 S2 80.0(3)
S1 Eu1 Sb2 S2 167.2(2)
Eu2 Eu1 Sb2 S2 -58.78(12)
O1 Eu1 Sb2 Eu2 -11.4(3)
N5 Eu1 Sb2 Eu2 -89.0(3)
N1 Eu1 Sb2 Eu2 -16.2(11)
N4 Eu1 Sb2 Eu2 -159.6(3)
N2 Eu1 Sb2 Eu2 75.9(4)
N3 Eu1 Sb2 Eu2 138.8(3)
S1 Eu1 Sb2 Eu2 -134.05(17)
S2 Eu1 Sb2 Eu2 58.78(12)
O1 Eu2 Sb2 S1 -21.5(3)
N9 Eu2 Sb2 S1 -115.3(4)
N6 Eu2 Sb2 S1 54.8(3)
N10 Eu2 Sb2 S1 -26.5(13)
N7 Eu2 Sb2 S1 125.6(4)
N8 Eu2 Sb2 S1 -174.1(3)
S3 Eu2 Sb2 S1 98.54(19)
S2 Eu2 Sb2 S1 -91.66(17)
Eu1 Eu2 Sb2 S1 -32.92(12)
O1 Eu2 Sb2 S3 -120.1(3)
N9 Eu2 Sb2 S3 146.2(4)
N6 Eu2 Sb2 S3 -43.7(3)
N10 Eu2 Sb2 S3 -125.1(13)
N7 Eu2 Sb2 S3 27.1(4)
N8 Eu2 Sb2 S3 87.3(3)
S2 Eu2 Sb2 S3 169.79(19)
Eu1 Eu2 Sb2 S3 -131.46(15)
O1 Eu2 Sb2 S2 70.2(3)
N9 Eu2 Sb2 S2 -23.6(4)
N6 Eu2 Sb2 S2 146.5(3)
N10 Eu2 Sb2 S2 65.2(13)
N7 Eu2 Sb2 S2 -142.7(4)
N8 Eu2 Sb2 S2 -82.5(3)
S3 Eu2 Sb2 S2 -169.79(19)
Eu1 Eu2 Sb2 S2 58.75(12)
O1 Eu2 Sb2 Eu1 11.4(3)
N9 Eu2 Sb2 Eu1 -82.4(4)
N6 Eu2 Sb2 Eu1 87.7(3)
N10 Eu2 Sb2 Eu1 6.4(13)
N7 Eu2 Sb2 Eu1 158.5(3)
N8 Eu2 Sb2 Eu1 -141.2(3)
S3 Eu2 Sb2 Eu1 131.46(15)
S2 Eu2 Sb2 Eu1 -58.75(12)
Eu1 N1 C1 C2 -31(2)
N1 C1 C2 N2 49(3)
C3 N2 C2 C1 85(2)
Eu1 N2 C2 C1 -40(2)
C2 N2 C3 C4 -169.3(15)
Eu1 N2 C3 C4 -45.6(17)
C5 N3 C4 C3 82.3(18)
Eu1 N3 C4 C3 -47.5(16)
N2 C3 C4 N3 64(2)
C4 N3 C5 C6 -169.4(14)
Eu1 N3 C5 C6 -41.6(17)
N3 C5 C6 N4 62.1(18)
C7 N4 C6 C5 -175.6(14)
Eu1 N4 C6 C5 -51.7(15)
C6 N4 C7 C8 176.0(15)
Eu1 N4 C7 C8 51.5(16)
N4 C7 C8 N5 -57.9(19)
Eu1 N5 C8 C7 34.7(17)
Eu2 N6 C9 C10 -40.3(16)
C11 N7 C10 C9 -171.8(13)
Eu2 N7 C10 C9 -46.8(15)
N6 C9 C10 N7 57.7(18)
C10 N7 C11 C12 178.5(13)
Eu2 N7 C11 C12 52.0(14)
N7 C11 C12 N8 -61.0(17)
C13 N8 C12 C11 169.5(13)
Eu2 N8 C12 C11 38.4(15)
C12 N8 C13 C14 -79.8(17)
Eu2 N8 C13 C14 51.4(15)
C15 N9 C14 C13 164.3(14)
Eu2 N9 C14 C13 36.1(17)
N8 C13 C14 N9 -57.5(19)
C14 N9 C15 C16 -150.6(18)
Eu2 N9 C15 C16 -20(2)
N9 C15 C16 N10 53(3)
Eu2 N10 C16 C15 -57(2)
Eu3 N11 C17 C18 54.1(17)
C19 N12 C18 C17 161.5(16)
Eu3 N12 C18 C17 23(2)
N11 C17 C18 N12 -51(2)
C18 N12 C19 C20 -172.4(18)
Eu3 N12 C19 C20 -33(2)
N12 C19 C20 N13 58(2)
C21 N13 C20 C19 76(2)
Eu3 N13 C20 C19 -52(2)
C20 N13 C21 C22 -145.8(19)
Eu3 N13 C21 C22 -20(2)
N13 C21 C22 N14 53(3)
C23 N14 C22 C21 178.3(16)
Eu3 N14 C22 C21 -57.4(18)
C22 N14 C23 C24 85(2)
Eu3 N14 C23 C24 -38(2)
N14 C23 C24 N15 54(2)
Eu3 N15 C24 C23 -44(2)
Eu4 N16 C25 C26 18(3)
N16 C25 C26 N17 -37(3)
C27 N17 C26 C25 -101(2)
Eu4 N17 C26 C25 37(2)
C26 N17 C27 C28 160(2)
Eu4 N17 C27 C28 22(3)
N17 C27 C28 N18 -39(3)
C29 N18 C28 C27 -95(2)
Eu4 N18 C28 C27 35(2)
C28 N18 C29 C30 170.5(17)
Eu4 N18 C29 C30 40(2)
N18 C29 C30 N19 -62(2)
C31 N19 C30 C29 171.8(18)
Eu4 N19 C30 C29 50.0(19)
C30 N19 C31 C32 179.7(18)
Eu4 N19 C31 C32 -59(2)
N19 C31 C32 N20 70(2)
Eu4 N20 C32 C31 -49(2)
